data_7128466
loop_
_publ_author_name
'Yubuta, Ayaka'
'Tsurusaki, Akihiro'
'Kamikawa, Ken'

_publ_section_title
;
 Transformation from triple helicene to double helicene embedding adjacent
 stereogenic carbon atoms and axial stereogenicity.
;
_journal_issue 54
_journal_name_full 'Chemical communications (Cambridge, England)'
_journal_page_first 6600
_journal_page_last 6603
_journal_paper_doi 10.1039/d1cc02393d
_journal_volume 57
_journal_year 2021
_chemical_formula_moiety '3(C51 H34 O5), 3(C S2)'
_chemical_formula_sum 'C156 H102 O15 S6'
_chemical_formula_weight 2408.73
_space_group_crystal_system triclinic
_space_group_IT_number 2
_space_group_name_Hall '-P 1'
_space_group_name_H-M_alt 'P -1'
_atom_sites_solution_hydrogens geom
_audit_creation_method SHELXL-2014/7
_audit_update_record
;
2021-04-23 deposited with the CCDC.	2021-06-07 downloaded from the CCDC.
;
_cell_angle_alpha 79.292(4)
_cell_angle_beta 80.514(4)
_cell_angle_gamma 89.184(5)
_cell_formula_units_Z 2
_cell_length_a 14.695(3)
_cell_length_b 20.709(4)
_cell_length_c 22.202(4)
_cell_measurement_reflns_used 13738
_cell_measurement_temperature 103(2)
_cell_measurement_theta_max 27.4778
_cell_measurement_theta_min 3.0001
_cell_volume 6547(2)
_computing_cell_refinement 'CrystalClear (Rigaku Inc., 2008)'
_computing_data_collection 'CrystalClear (Rigaku Inc., 2008)'
_computing_data_reduction 'CrystalClear (Rigaku Inc., 2008)'
_computing_molecular_graphics '<i>ORTEP-3</i> (Farrugia, 1997)'
_computing_publication_material '<i>SHELXL-2014/7</i> and <i>Yadokari-XG 2009</i> (Kabuto <i>et al.</i>, 2009)'
_computing_structure_refinement 'SHELXL-2014/7 (Sheldrick, 2014)'
_computing_structure_solution 'SIR2014 (Giacovazzo <i>et al.</i>, 2015)'
_diffrn_ambient_temperature 103(2)
_diffrn_detector_area_resol_mean 28.5714
_diffrn_measured_fraction_theta_full 0.992
_diffrn_measured_fraction_theta_max 0.985
_diffrn_measurement_device_type 'Saturn724+ (4x4 bin mode)'
_diffrn_measurement_method dtprofit.ref
_diffrn_radiation_detector CCD
_diffrn_radiation_monochromator Confocal
_diffrn_radiation_type MoK\a
_diffrn_radiation_wavelength 0.71075
_diffrn_reflns_av_R_equivalents 0.0471
_diffrn_reflns_av_unetI/netI 0.0629
_diffrn_reflns_Laue_measured_fraction_full 0.992
_diffrn_reflns_Laue_measured_fraction_max 0.985
_diffrn_reflns_limit_h_max 19
_diffrn_reflns_limit_h_min -19
_diffrn_reflns_limit_k_max 26
_diffrn_reflns_limit_k_min -26
_diffrn_reflns_limit_l_max 28
_diffrn_reflns_limit_l_min -28
_diffrn_reflns_number 68195
_diffrn_reflns_point_group_measured_fraction_full 0.992
_diffrn_reflns_point_group_measured_fraction_max 0.985
_diffrn_reflns_theta_full 25.242
_diffrn_reflns_theta_max 27.485
_diffrn_reflns_theta_min 3.000
_diffrn_source 'Rotating Anode'
_exptl_absorpt_coefficient_mu 0.169
_exptl_absorpt_correction_T_max 1.0000
_exptl_absorpt_correction_T_min 0.8861
_exptl_absorpt_correction_type multi-scan
_exptl_crystal_colour Yellow
_exptl_crystal_density_diffrn 1.222
_exptl_crystal_description Prism
_exptl_crystal_F_000 2508
_exptl_crystal_size_max 0.230
_exptl_crystal_size_mid 0.180
_exptl_crystal_size_min 0.140
_refine_diff_density_max 0.820
_refine_diff_density_min -1.236
_refine_diff_density_rms 0.073
_refine_ls_extinction_method none
_refine_ls_goodness_of_fit_ref 1.065
_refine_ls_hydrogen_treatment constr
_refine_ls_matrix_type full
_refine_ls_number_parameters 1787
_refine_ls_number_reflns 29547
_refine_ls_number_restraints 504
_refine_ls_restrained_S_all 1.058
_refine_ls_R_factor_all 0.1054
_refine_ls_R_factor_gt 0.0834
_refine_ls_shift/su_max 0.000
_refine_ls_shift/su_mean 0.000
_refine_ls_structure_factor_coef Fsqd
_refine_ls_weighting_details 'w=1/[\s^2^(Fo^2^)+(0.1255P)^2^+4.8350P] where P=(Fo^2^+2Fc^2^)/3'
_refine_ls_weighting_scheme calc
_refine_ls_wR_factor_gt 0.2288
_refine_ls_wR_factor_ref 0.2473
_reflns_Friedel_coverage 0.000
_reflns_number_gt 21867
_reflns_number_total 29547
_reflns_threshold_expression 'I > 2\s(I)'
_cod_data_source_file d1cc02393d2.cif
_cod_data_source_block thohe_sq
_cod_depositor_comments
;
The following automatic conversions were performed:

data item '_exptl_absorpt_correction_type' value 'Multi-scan' was
changed to 'multi-scan' in accordance with the
/home/data/users/saulius/crontab/automatic-downloads/rss-feeds/RSC/lib/dictionaries/cif_core.dic
dictionary named 'cif_core.dic' version 2.4.2 last updated on
2011-04-26.

Automatic conversion script
Id: cif_fix_values 7556 2019-12-06 15:28:31Z antanas 

 Adding full bibliography for 7128466--7128469.cif.
;
_cod_database_code 7128466
_shelx_shelxl_version_number 2014/7
_shelx_space_group_comment
;
The symmetry employed for this shelxl refinement is uniquely defined
by the following loop, which should always be used as a source of
symmetry information in preference to the above space-group names.
They are only intended as comments.
;
_shelx_estimated_absorpt_t_min 0.962
_shelx_estimated_absorpt_t_max 0.977

loop_
_space_group_symop_operation_xyz
'x, y, z'
'-x, -y, -z'

loop_
_atom_site_label
_atom_site_type_symbol
_atom_site_fract_x
_atom_site_fract_y
_atom_site_fract_z
_atom_site_U_iso_or_equiv
_atom_site_adp_type
_atom_site_occupancy
_atom_site_site_symmetry_order
_atom_site_calc_flag
_atom_site_refinement_flags_posn
_atom_site_refinement_flags_adp
_atom_site_refinement_flags_occupancy
_atom_site_disorder_assembly
_atom_site_disorder_group
O6 O 0.42963(14) 0.64233(11) 0.67594(10) 0.0327(5) Uani 1 1 d . . . . .
H6 H 0.3815 0.6548 0.6964 0.049 Uiso 1 1 calc R U . . .
O5 O 0.11229(14) 0.71519(10) 0.66500(10) 0.0313(5) Uani 1 1 d . . . . .
O3 O 0.27296(16) 0.82393(11) 0.77149(10) 0.0378(5) Uani 1 1 d . . . . .
O4 O 0.23993(15) 0.68583(10) 0.70545(10) 0.0350(5) Uani 1 1 d . . . . .
O10 O 0.31672(14) 0.56432(11) 0.77574(10) 0.0334(5) Uani 1 1 d . . . . .
O2 O 0.1299(2) 0.77964(12) 0.79534(10) 0.0483(6) Uani 1 1 d . . . . .
C36 C 0.31121(18) 1.03224(13) 0.62229(12) 0.0220(5) Uani 1 1 d . . . . .
O11 O 0.05471(16) 0.75853(13) 0.93707(10) 0.0439(6) Uani 1 1 d . . . . .
H11A H 0.0558 0.7830 0.9022 0.066 Uiso 1 1 calc R U . . .
O8 O 0.58106(17) 0.69696(12) 0.76727(10) 0.0425(6) Uani 1 1 d . . . . .
C4 C 0.21323(17) 0.88928(12) 0.56461(12) 0.0209(5) Uani 1 1 d . . . . .
C77 C 0.53427(18) 0.46551(13) 0.63794(12) 0.0238(5) Uani 1 1 d . . . . .
C49 C 0.33326(17) 0.79708(12) 0.64823(11) 0.0182(5) Uani 1 1 d . . . . .
H49 H 0.3642 0.7703 0.6192 0.027 Uiso 1 1 calc R U . . .
H49A H 0.3452 0.7792 0.6902 0.027 Uiso 1 1 calc R U . . .
H49B H 0.3570 0.8424 0.6356 0.027 Uiso 1 1 calc R U . . .
C16 C 0.20781(17) 0.81222(13) 0.47338(12) 0.0216(5) Uani 1 1 d . . . . .
C17 C 0.16468(17) 0.87654(13) 0.46591(12) 0.0221(5) Uani 1 1 d . . . . .
O1 O 0.07980(17) 0.84355(11) 0.69001(12) 0.0444(6) Uani 1 1 d . . . . .
H1 H 0.0556 0.8065 0.7061 0.067 Uiso 1 1 calc R U . . .
C3 C 0.21827(18) 0.82216(13) 0.58124(12) 0.0227(5) Uani 1 1 d . . . . .
C26 C 0.17670(18) 0.91641(13) 0.50925(12) 0.0215(5) Uani 1 1 d . . . . .
C75 C 0.55881(19) 0.44251(14) 0.53324(13) 0.0270(6) Uani 1 1 d . . . . .
H75 H 0.5906 0.4519 0.4917 0.032 Uiso 1 1 calc R U . . .
C25 C 0.14475(19) 0.98260(13) 0.50054(13) 0.0251(5) Uani 1 1 d . . . . .
H25 H 0.1538 1.0094 0.5295 0.030 Uiso 1 1 calc R U . . .
C124 C 0.12296(18) 0.71045(14) 1.12969(13) 0.0250(5) Uani 1 1 d . . . . .
C38 C 0.22104(18) 1.07889(13) 0.71364(12) 0.0236(5) Uani 1 1 d . . . . .
O9 O 0.37714(18) 0.59194(14) 0.85392(11) 0.0498(6) Uani 1 1 d . . . . .
C6 C 0.21438(18) 0.91219(12) 0.66958(12) 0.0219(5) Uani 1 1 d . . . . .
C46 C 0.21236(18) 0.96097(13) 0.70807(12) 0.0226(5) Uani 1 1 d . . . . .
C76 C 0.57402(19) 0.48137(13) 0.57356(13) 0.0250(5) Uani 1 1 d . . . . .
H76 H 0.6117 0.5198 0.5588 0.030 Uiso 1 1 calc R U . . .
C28 C 0.34854(18) 0.99717(13) 0.52108(12) 0.0239(5) Uani 1 1 d . . . . .
H28 H 0.3381 0.9678 0.4946 0.029 Uiso 1 1 calc R U . . .
C1 C 0.17762(19) 0.84161(13) 0.69244(12) 0.0247(5) Uani 1 1 d . . . . .
C57 C 0.58980(19) 0.62706(14) 0.66941(13) 0.0258(6) Uani 1 1 d . . . . .
C114 C -0.03820(19) 0.67719(14) 1.13826(13) 0.0270(6) Uani 1 1 d . . . . .
C15 C 0.24149(18) 0.77965(13) 0.42175(13) 0.0236(5) Uani 1 1 d . . . . .
C7 C 0.22339(17) 0.78283(12) 0.53404(12) 0.0217(5) Uani 1 1 d . . . . .
C27 C 0.29686(18) 0.98878(13) 0.58322(12) 0.0219(5) Uani 1 1 d . . . . .
C18 C 0.10786(18) 0.90060(13) 0.41888(12) 0.0242(5) Uani 1 1 d . . . . .
C66 C 0.41918(19) 0.32745(14) 0.76038(14) 0.0288(6) Uani 1 1 d . . . . .
C5 C 0.23878(18) 0.93127(12) 0.60654(12) 0.0212(5) Uani 1 1 d . . . . .
C107 C -0.03354(19) 0.70520(15) 1.07354(13) 0.0290(6) Uani 1 1 d . . . . .
C37 C 0.25097(18) 1.02461(13) 0.68215(12) 0.0216(5) Uani 1 1 d . . . . .
C39 C 0.23092(19) 1.14571(13) 0.68379(13) 0.0251(5) Uani 1 1 d . . . . .
H39 H 0.2620 1.1564 0.6421 0.030 Uiso 1 1 calc R U . . .
C29 C 0.41186(19) 1.04647(14) 0.50007(13) 0.0267(6) Uani 1 1 d . . . . .
H29 H 0.4414 1.0535 0.4579 0.032 Uiso 1 1 calc R U . . .
C19 C 0.07199(18) 0.85962(14) 0.38364(13) 0.0266(6) Uani 1 1 d . . . . .
H19 H 0.0838 0.8139 0.3913 0.032 Uiso 1 1 calc R U . . .
C55 C 0.54613(18) 0.51073(13) 0.67817(13) 0.0245(5) Uani 1 1 d . . . . .
C67 C 0.44188(18) 0.39390(13) 0.72607(13) 0.0248(5) Uani 1 1 d . . . . .
C108 C 0.0344(2) 0.75066(15) 1.04606(13) 0.0299(6) Uani 1 1 d . . . . .
C50 C 0.19688(19) 0.72607(13) 0.67517(13) 0.0256(6) Uani 1 1 d . . . . .
C126 C 0.2240(2) 0.63509(14) 1.19190(13) 0.0276(6) Uani 1 1 d . . . . .
H126 H 0.1711 0.6122 1.2165 0.033 Uiso 1 1 calc R U . . .
C30 C 0.43506(19) 1.08813(13) 0.54019(14) 0.0265(6) Uani 1 1 d . . . . .
C96 C 0.6050(2) 0.74911(14) 0.63251(14) 0.0308(6) Uani 1 1 d . . . . .
H96 H 0.5478 0.7551 0.6578 0.037 Uiso 1 1 calc R U . . .
C9 C 0.27229(18) 0.68227(13) 0.49648(14) 0.0266(6) Uani 1 1 d . . . . .
H9 H 0.2867 0.6370 0.5053 0.032 Uiso 1 1 calc R U . . .
C88 C 0.72519(19) 0.67582(13) 0.59482(13) 0.0264(6) Uani 1 1 d . . . . .
C14 C 0.25889(19) 0.81264(15) 0.35885(13) 0.0283(6) Uani 1 1 d . . . . .
H14 H 0.2457 0.8581 0.3492 0.034 Uiso 1 1 calc R U . . .
C58 C 0.43665(18) 0.44619(14) 0.75958(13) 0.0263(6) Uani 1 1 d . . . . .
C125 C 0.21268(19) 0.69079(14) 1.14532(13) 0.0264(6) Uani 1 1 d . . . . .
C2 C 0.23320(18) 0.79623(12) 0.64776(12) 0.0225(5) Uani 1 1 d . . . . .
C115 C -0.12204(19) 0.64709(15) 1.17431(14) 0.0304(6) Uani 1 1 d . . . . .
H115 H -0.1705 0.6376 1.1536 0.036 Uiso 1 1 calc R U . . .
C10 C 0.26972(18) 0.71291(14) 0.43441(14) 0.0267(6) Uani 1 1 d . . . . .
C91 C 0.8624(2) 0.77838(15) 0.45088(15) 0.0336(7) Uani 1 1 d . . . . .
H91 H 0.9040 0.7728 0.4147 0.040 Uiso 1 1 calc R U . . .
C35 C 0.38819(18) 1.07939(13) 0.60228(13) 0.0248(5) Uani 1 1 d . . . . .
O7 O 0.43426(17) 0.72272(12) 0.75876(14) 0.0546(7) Uani 1 1 d . . . . .
C73 C 0.4766(2) 0.35088(15) 0.50760(14) 0.0318(6) Uani 1 1 d . . . . .
H73 H 0.5111 0.3584 0.4667 0.038 Uiso 1 1 calc R U . . .
C13 C 0.2941(2) 0.78056(17) 0.31174(14) 0.0343(7) Uani 1 1 d . . . . .
H13 H 0.3051 0.8040 0.2701 0.041 Uiso 1 1 calc R U . . .
C8 C 0.25460(18) 0.71613(13) 0.54401(13) 0.0251(5) Uani 1 1 d . . . . .
H8 H 0.2630 0.6953 0.5846 0.030 Uiso 1 1 calc R U . . .
O13 O 0.06420(18) 0.88922(12) 1.02068(13) 0.0495(6) Uani 1 1 d . . . . .
C43 C 0.1695(2) 1.06562(14) 0.77477(13) 0.0277(6) Uani 1 1 d . . . . .
C59 C 0.38912(19) 0.43383(15) 0.82285(13) 0.0289(6) Uani 1 1 d . . . . .
H59 H 0.3815 0.4690 0.8452 0.035 Uiso 1 1 calc R U . . .
C101 C 0.3870(2) 0.57546(15) 0.80415(14) 0.0319(6) Uani 1 1 d . . . . .
C56 C 0.61478(18) 0.56566(13) 0.65815(12) 0.0233(5) Uani 1 1 d . . . . .
C121 C 0.0827(2) 0.70109(14) 1.27018(14) 0.0297(6) Uani 1 1 d . . . . .
H121 H 0.1379 0.7235 1.2486 0.036 Uiso 1 1 calc R U . . .
C31 C 0.50842(19) 1.13426(15) 0.51938(15) 0.0319(6) Uani 1 1 d . . . . .
H31 H 0.5366 1.1418 0.4769 0.038 Uiso 1 1 calc R U . . .
C87 C 0.76660(19) 0.61168(14) 0.60290(13) 0.0257(6) Uani 1 1 d . . . . .
C123 C 0.03694(18) 0.68695(13) 1.16852(13) 0.0246(5) Uani 1 1 d . . . . .
C21 C 0.0001(2) 0.95136(16) 0.32719(14) 0.0332(7) Uani 1 1 d . . . . .
H21 H -0.0329 0.9689 0.2946 0.040 Uiso 1 1 calc R U . . .
C79 C 0.7459(2) 0.49190(14) 0.63314(13) 0.0276(6) Uani 1 1 d . . . . .
H79 H 0.7066 0.4549 0.6511 0.033 Uiso 1 1 calc R U . . .
O12 O 0.10710(19) 0.88465(14) 0.91954(13) 0.0581(7) Uani 1 1 d . . . . .
C52 C 0.49966(19) 0.63191(14) 0.71345(14) 0.0273(6) Uani 1 1 d . . . . .
C69 C 0.44977(19) 0.37378(14) 0.61455(13) 0.0272(6) Uani 1 1 d . . . . .
C24 C 0.10205(19) 1.00778(14) 0.45213(13) 0.0269(6) Uani 1 1 d . . . . .
H24 H 0.0857 1.0528 0.4458 0.032 Uiso 1 1 calc R U . . .
C118 C -0.0804(2) 0.63894(15) 1.33539(14) 0.0346(7) Uani 1 1 d . . . . .
H118 H -0.1362 0.6183 1.3580 0.042 Uiso 1 1 calc R U . . .
C70 C 0.3747(2) 0.32808(14) 0.62787(14) 0.0309(6) Uani 1 1 d . . . . .
H70 H 0.3380 0.3204 0.6680 0.037 Uiso 1 1 calc R U . . .
C117 C -0.0638(2) 0.64820(14) 1.26969(13) 0.0283(6) Uani 1 1 d . . . . .
C34 C 0.4255(2) 1.11257(14) 0.64311(15) 0.0293(6) Uani 1 1 d . . . . .
H34 H 0.3988 1.1053 0.6858 0.035 Uiso 1 1 calc R U . . .
C97 C 0.64063(19) 0.68369(14) 0.63388(13) 0.0273(6) Uani 1 1 d . . . . .
C133 C 0.11902(19) 0.74954(15) 1.07090(13) 0.0282(6) Uani 1 1 d . . . . .
C81 C 0.8985(2) 0.53654(15) 0.58818(14) 0.0320(6) Uani 1 1 d . . . . .
C54 C 0.48500(19) 0.50733(14) 0.73277(13) 0.0258(6) Uani 1 1 d . . . . .
C45 C 0.1624(2) 0.94999(14) 0.77035(12) 0.0269(6) Uani 1 1 d . . . . .
H45 H 0.1411 0.9068 0.7895 0.032 Uiso 1 1 calc R U . . .
C20 C 0.0202(2) 0.88476(15) 0.33836(14) 0.0305(6) Uani 1 1 d . . . . .
H20 H -0.0019 0.8564 0.3147 0.037 Uiso 1 1 calc R U . . .
C93 C 0.7746(2) 0.84908(15) 0.50889(15) 0.0337(7) Uani 1 1 d . . . . .
H93 H 0.7572 0.8923 0.5143 0.040 Uiso 1 1 calc R U . . .
C78 C 0.70859(19) 0.55631(14) 0.62970(13) 0.0258(6) Uani 1 1 d . . . . .
C44 C 0.1446(2) 0.99929(14) 0.80270(13) 0.0303(6) Uani 1 1 d . . . . .
H44 H 0.1150 0.9895 0.8448 0.036 Uiso 1 1 calc R U . . .
C40 C 0.1965(2) 1.19553(14) 0.71394(14) 0.0298(6) Uani 1 1 d . . . . .
H40 H 0.2038 1.2398 0.6926 0.036 Uiso 1 1 calc R U . . .
O14 O -0.1132(2) 0.91503(17) 0.92649(14) 0.0677(8) Uani 1 1 d . . . . .
C90 C 0.8253(2) 0.72478(15) 0.49342(14) 0.0303(6) Uani 1 1 d . . . . .
H90 H 0.8421 0.6820 0.4862 0.036 Uiso 1 1 calc R U . . .
C11 C 0.3036(2) 0.68076(15) 0.38381(15) 0.0313(6) Uani 1 1 d . . . . .
H11 H 0.3189 0.6356 0.3920 0.038 Uiso 1 1 calc R U . . .
C80 C 0.8362(2) 0.48206(14) 0.61143(14) 0.0305(6) Uani 1 1 d . . . . .
H80 H 0.8579 0.4386 0.6118 0.037 Uiso 1 1 calc R U . . .
C53 C 0.48155(19) 0.56635(14) 0.76540(13) 0.0279(6) Uani 1 1 d . . . . .
C116 C -0.1336(2) 0.63195(14) 1.23678(14) 0.0309(6) Uani 1 1 d . . . . .
H116 H -0.1888 0.6102 1.2593 0.037 Uiso 1 1 calc R U . . .
C60 C 0.35515(19) 0.37381(15) 0.85123(13) 0.0310(6) Uani 1 1 d . . . . .
H60 H 0.3193 0.3685 0.8916 0.037 Uiso 1 1 calc R U . . .
C68 C 0.47668(18) 0.40968(13) 0.65978(13) 0.0241(5) Uani 1 1 d . . . . .
C95 C 0.6508(2) 0.80191(15) 0.59629(15) 0.0325(6) Uani 1 1 d . . . . .
H95 H 0.6292 0.8447 0.6000 0.039 Uiso 1 1 calc R U . . .
C129 C 0.3818(2) 0.70061(17) 1.12157(15) 0.0358(7) Uani 1 1 d . . . . .
H129 H 0.4357 0.7235 1.0985 0.043 Uiso 1 1 calc R U . . .
C42 C 0.1375(2) 1.11762(15) 0.80487(14) 0.0347(7) Uani 1 1 d . . . . .
H42 H 0.1059 1.1079 0.8465 0.042 Uiso 1 1 calc R U . . .
C71 C 0.3548(2) 0.29502(15) 0.58369(15) 0.0359(7) Uani 1 1 d . . . . .
H71 H 0.3037 0.2651 0.5935 0.043 Uiso 1 1 calc R U . . .
C33 C 0.5002(2) 1.15551(15) 0.62202(16) 0.0339(7) Uani 1 1 d . . . . .
H33 H 0.5248 1.1764 0.6506 0.041 Uiso 1 1 calc R U . . .
C120 C 0.0647(2) 0.69224(15) 1.33358(14) 0.0317(6) Uani 1 1 d . . . . .
H120 H 0.1075 0.7083 1.3552 0.038 Uiso 1 1 calc R U . . .
C122 C 0.02068(19) 0.67758(13) 1.23558(13) 0.0249(5) Uani 1 1 d . . . . .
C127 C 0.3109(2) 0.61401(16) 1.20170(14) 0.0314(6) Uani 1 1 d . . . . .
H127 H 0.3171 0.5761 1.2322 0.038 Uiso 1 1 calc R U . . .
C128 C 0.3898(2) 0.64804(17) 1.16701(15) 0.0355(7) Uani 1 1 d . . . . .
H128 H 0.4491 0.6343 1.1753 0.043 Uiso 1 1 calc R U . . .
C131 C 0.2849(2) 0.76820(16) 1.05389(15) 0.0365(7) Uani 1 1 d . . . . .
H131 H 0.3379 0.7923 1.0307 0.044 Uiso 1 1 calc R U . . .
C61 C 0.37159(19) 0.31863(15) 0.82228(14) 0.0296(6) Uani 1 1 d . . . . .
C32 C 0.5396(2) 1.16834(15) 0.55926(16) 0.0346(7) Uani 1 1 d . . . . .
H32 H 0.5876 1.2004 0.5444 0.042 Uiso 1 1 calc R U . . .
C23 C 0.08120(19) 0.96720(14) 0.41033(13) 0.0266(6) Uani 1 1 d . . . . .
C74 C 0.4964(2) 0.38819(14) 0.55188(13) 0.0283(6) Uani 1 1 d . . . . .
C94 C 0.7311(2) 0.79491(14) 0.55238(14) 0.0302(6) Uani 1 1 d . . . . .
C132 C 0.2028(2) 0.77901(16) 1.03457(15) 0.0352(7) Uani 1 1 d . . . . .
H132 H 0.2004 0.8070 0.9958 0.042 Uiso 1 1 calc R U . . .
C65 C 0.4504(2) 0.27065(15) 0.73784(14) 0.0327(6) Uani 1 1 d . . . . .
H65 H 0.4864 0.2752 0.6976 0.039 Uiso 1 1 calc R U . . .
C92 C 0.8379(2) 0.84200(15) 0.46153(16) 0.0357(7) Uani 1 1 d . . . . .
H92 H 0.8671 0.8796 0.4345 0.043 Uiso 1 1 calc R U . . .
C41 C 0.1507(2) 1.18178(15) 0.77563(15) 0.0342(7) Uani 1 1 d . . . . .
H41 H 0.1293 1.2164 0.7967 0.041 Uiso 1 1 calc R U . . .
C47 C 0.1905(2) 0.81166(14) 0.75923(14) 0.0332(7) Uani 1 1 d . . . . .
C85 C 0.9323(2) 0.65254(15) 0.57643(15) 0.0331(6) Uani 1 1 d . . . . .
H85 H 0.9131 0.6954 0.5817 0.040 Uiso 1 1 calc R U . . .
C62 C 0.3478(2) 0.25507(16) 0.85759(16) 0.0390(7) Uani 1 1 d . . . . .
H62 H 0.3130 0.2499 0.8983 0.047 Uiso 1 1 calc R U . . .
C89 C 0.76302(19) 0.73106(14) 0.54759(14) 0.0281(6) Uani 1 1 d . . . . .
C100 C 0.5529(2) 0.55668(16) 0.80888(14) 0.0322(6) Uani 1 1 d . . . . .
H100 H 0.5464 0.5911 0.8341 0.048 Uiso 1 1 calc R U . . .
H101 H 0.6150 0.5593 0.7843 0.048 Uiso 1 1 calc R U . . .
H102 H 0.5431 0.5135 0.8361 0.048 Uiso 1 1 calc R U . . .
C12 C 0.3143(2) 0.71376(17) 0.32415(15) 0.0352(7) Uani 1 1 d . . . . .
H12 H 0.3354 0.6914 0.2909 0.042 Uiso 1 1 calc R U . . .
O15 O -0.08282(19) 0.82999(17) 0.87944(12) 0.0603(8) Uani 1 1 d . . . . .
C130 C 0.2940(2) 0.72170(15) 1.10809(14) 0.0301(6) Uani 1 1 d . . . . .
C119 C -0.0162(2) 0.65966(16) 1.36695(14) 0.0366(7) Uani 1 1 d . . . . .
H119 H -0.0268 0.6519 1.4111 0.044 Uiso 1 1 calc R U . . .
C103 C 0.0195(2) 0.79415(17) 0.98521(14) 0.0358(7) Uani 1 1 d . . . . .
C63 C 0.3761(3) 0.20045(17) 0.83184(16) 0.0440(8) Uani 1 1 d . . . . .
H63 H 0.3588 0.1576 0.8544 0.053 Uiso 1 1 calc R U . . .
C106 C -0.1052(2) 0.69135(18) 1.03701(14) 0.0354(7) Uani 1 1 d . . . . .
C104 C -0.0901(2) 0.80894(18) 0.98940(14) 0.0389(7) Uani 1 1 d . . . . .
C22 C 0.0284(2) 0.99169(15) 0.36366(14) 0.0315(6) Uani 1 1 d . . . . .
H22 H 0.0122 1.0367 0.3573 0.038 Uiso 1 1 calc R U . . .
C72 C 0.4079(2) 0.30428(16) 0.52424(15) 0.0363(7) Uani 1 1 d . . . . .
H72 H 0.3961 0.2781 0.4954 0.044 Uiso 1 1 calc R U . . .
C86 C 0.86536(19) 0.60120(14) 0.58778(14) 0.0296(6) Uani 1 1 d . . . . .
C84 C 1.0244(2) 0.64173(16) 0.55792(17) 0.0386(7) Uani 1 1 d . . . . .
H84 H 1.0675 0.6774 0.5486 0.046 Uiso 1 1 calc R U . . .
C83 C 1.0548(2) 0.57883(17) 0.55281(18) 0.0420(8) Uani 1 1 d . . . . .
H83 H 1.1179 0.5720 0.5379 0.050 Uiso 1 1 calc R U . . .
C105 C -0.1389(2) 0.74233(19) 0.99852(14) 0.0390(8) Uani 1 1 d . . . . .
C111 C -0.1287(2) 0.84233(18) 1.04290(15) 0.0394(7) Uani 1 1 d . . . . .
H109 H -0.1945 0.8505 1.0426 0.059 Uiso 1 1 calc R U . . .
H110 H -0.0958 0.8842 1.0386 0.059 Uiso 1 1 calc R U . . .
H111 H -0.1208 0.8139 1.0822 0.059 Uiso 1 1 calc R U . . .
C98 C 0.5001(2) 0.68947(16) 0.74899(16) 0.0369(7) Uani 1 1 d . . . . .
C64 C 0.4305(2) 0.20862(16) 0.77232(15) 0.0394(7) Uani 1 1 d . . . . .
H64 H 0.4534 0.1712 0.7560 0.047 Uiso 1 1 calc R U . . .
C51 C 0.0730(2) 0.65122(16) 0.69636(17) 0.0409(8) Uani 1 1 d . . . . .
H51 H 0.1074 0.6166 0.6783 0.061 Uiso 1 1 calc R U . . .
H51A H 0.0082 0.6489 0.6912 0.061 Uiso 1 1 calc R U . . .
H51B H 0.0768 0.6451 0.7407 0.061 Uiso 1 1 calc R U . . .
C82 C 0.9939(2) 0.52661(16) 0.56919(16) 0.0377(7) Uani 1 1 d . . . . .
H82 H 1.0157 0.4834 0.5678 0.045 Uiso 1 1 calc R U . . .
C109 C 0.0691(2) 0.86089(17) 0.97147(16) 0.0408(8) Uani 1 1 d . . . . .
C112 C -0.0980(3) 0.8585(3) 0.92837(17) 0.0519(10) Uani 1 1 d . . . . .
C102 C 0.2261(2) 0.5667(2) 0.81243(17) 0.0495(9) Uani 1 1 d . . . . .
H103 H 0.2224 0.5352 0.8516 0.074 Uiso 1 1 calc R U . . .
H104 H 0.1791 0.5554 0.7893 0.074 Uiso 1 1 calc R U . . .
H105 H 0.2154 0.6111 0.8212 0.074 Uiso 1 1 calc R U . . .
C48 C 0.2878(3) 0.7956(2) 0.83411(16) 0.0563(11) Uani 1 1 d . . . . .
H48 H 0.2424 0.8129 0.8644 0.084 Uiso 1 1 calc R U . . .
H48A H 0.3502 0.8072 0.8393 0.084 Uiso 1 1 calc R U . . .
H48B H 0.2810 0.7477 0.8408 0.084 Uiso 1 1 calc R U . . .
C99 C 0.5863(3) 0.7544(2) 0.7954(2) 0.0640(12) Uani 1 1 d . . . . .
H99 H 0.5825 0.7942 0.7643 0.096 Uiso 1 1 calc R U . . .
H99A H 0.6449 0.7547 0.8110 0.096 Uiso 1 1 calc R U . . .
H99B H 0.5349 0.7531 0.8300 0.096 Uiso 1 1 calc R U . . .
C110 C 0.1107(4) 0.9527(2) 1.0104(3) 0.0748(14) Uani 1 1 d . . . . .
H106 H 0.1776 0.9470 1.0015 0.112 Uiso 1 1 calc R U . . .
H107 H 0.0954 0.9722 1.0478 0.112 Uiso 1 1 calc R U . . .
H108 H 0.0906 0.9818 0.9751 0.112 Uiso 1 1 calc R U . . .
C113 C -0.0889(4) 0.8760(3) 0.8211(2) 0.0869(18) Uani 1 1 d . . . . .
H112 H -0.1497 0.8963 0.8241 0.130 Uiso 1 1 calc R U . . .
H113 H -0.0800 0.8521 0.7864 0.130 Uiso 1 1 calc R U . . .
H114 H -0.0409 0.9103 0.8139 0.130 Uiso 1 1 calc R U . . .
C134 C -0.2232(12) 0.7416(7) 0.9766(7) 0.031(2) Uani 0.58(2) 1 d . U P A 1
C135 C -0.2781(10) 0.7956(7) 0.9547(7) 0.040(2) Uani 0.58(2) 1 d . U P A 1
H135 H -0.2535 0.8390 0.9483 0.048 Uiso 0.58(2) 1 calc R U P A 1
C136 C -0.3639(8) 0.7868(8) 0.9428(5) 0.046(3) Uani 0.58(2) 1 d . U P A 1
H136 H -0.3949 0.8239 0.9242 0.056 Uiso 0.58(2) 1 calc R U P A 1
C137 C -0.4087(9) 0.7262(8) 0.9565(6) 0.044(3) Uani 0.58(2) 1 d . U P A 1
C138 C -0.5032(8) 0.7199(8) 0.9525(5) 0.053(3) Uani 0.58(2) 1 d . U P A 1
H138 H -0.5350 0.7576 0.9359 0.064 Uiso 0.58(2) 1 calc R U P A 1
C139 C -0.5492(12) 0.6623(10) 0.9715(6) 0.062(3) Uani 0.58(2) 1 d . U P A 1
H139 H -0.6121 0.6599 0.9667 0.074 Uiso 0.58(2) 1 calc R U P A 1
C140 C -0.5083(10) 0.6076(9) 0.9971(6) 0.058(3) Uani 0.58(2) 1 d . U P A 1
H140 H -0.5428 0.5678 1.0121 0.069 Uiso 0.58(2) 1 calc R U P A 1
C141 C -0.4112(10) 0.6104(8) 1.0015(6) 0.047(3) Uani 0.58(2) 1 d . U P A 1
H141 H -0.3813 0.5724 1.0194 0.056 Uiso 0.58(2) 1 calc R U P A 1
C142 C -0.3614(9) 0.6705(8) 0.9788(5) 0.040(2) Uani 0.58(2) 1 d . U P A 1
C143 C -0.2633(10) 0.6780(8) 0.9830(6) 0.034(3) Uani 0.58(2) 1 d . U P A 1
C144 C -0.2058(11) 0.6221(7) 0.9992(7) 0.033(3) Uani 0.58(2) 1 d . U P A 1
C145 C -0.2127(8) 0.5571(7) 0.9814(5) 0.033(2) Uani 0.58(2) 1 d . U P A 1
C146 C -0.2583(8) 0.5473(7) 0.9330(6) 0.044(2) Uani 0.58(2) 1 d . U P A 1
H146 H -0.2849 0.5840 0.9101 0.052 Uiso 0.58(2) 1 calc R U P A 1
C147 C -0.2659(8) 0.4859(8) 0.9175(6) 0.052(3) Uani 0.58(2) 1 d . U P A 1
H147 H -0.2994 0.4805 0.8856 0.062 Uiso 0.58(2) 1 calc R U P A 1
C148 C -0.2229(8) 0.4309(7) 0.9500(6) 0.046(3) Uani 0.58(2) 1 d . U P A 1
H148 H -0.2308 0.3882 0.9415 0.055 Uiso 0.58(2) 1 calc R U P A 1
C149 C -0.1701(9) 0.4397(6) 0.9937(6) 0.045(3) Uani 0.58(2) 1 d . U P A 1
H149 H -0.1390 0.4037 1.0141 0.054 Uiso 0.58(2) 1 calc R U P A 1
C150 C -0.1626(10) 0.5035(7) 1.0079(6) 0.037(3) Uani 0.58(2) 1 d . U P A 1
C151 C -0.0977(10) 0.5160(7) 1.0458(6) 0.041(3) Uani 0.58(2) 1 d . U P A 1
H151 H -0.0647 0.4804 1.0652 0.049 Uiso 0.58(2) 1 calc R U P A 1
C152 C -0.0830(13) 0.5746(11) 1.0543(7) 0.035(3) Uani 0.58(2) 1 d . U P A 1
H152 H -0.0360 0.5809 1.0774 0.042 Uiso 0.58(2) 1 calc R U P A 1
C153 C -0.1336(17) 0.6311(10) 1.0307(10) 0.036(4) Uani 0.58(2) 1 d . U P A 1
C154 C -0.2263(16) 0.7202(9) 0.9793(11) 0.028(3) Uani 0.42(2) 1 d . U P A 2
C155 C -0.2775(17) 0.7722(9) 0.9560(11) 0.045(4) Uani 0.42(2) 1 d . U P A 2
H155 H -0.2523 0.8156 0.9461 0.054 Uiso 0.42(2) 1 calc R U P A 2
C156 C -0.3692(15) 0.7597(10) 0.9468(9) 0.050(4) Uani 0.42(2) 1 d . U P A 2
H156 H -0.4039 0.7952 0.9291 0.060 Uiso 0.42(2) 1 calc R U P A 2
C157 C -0.4081(12) 0.6984(10) 0.9627(7) 0.039(3) Uani 0.42(2) 1 d . U P A 2
C158 C -0.5032(12) 0.6883(11) 0.9579(8) 0.049(3) Uani 0.42(2) 1 d . U P A 2
H158 H -0.5353 0.7242 0.9381 0.059 Uiso 0.42(2) 1 calc R U P A 2
C159 C -0.5475(14) 0.6326(10) 0.9792(9) 0.047(4) Uani 0.42(2) 1 d . U P A 2
H159 H -0.6105 0.6271 0.9759 0.057 Uiso 0.42(2) 1 calc R U P A 2
C160 C -0.4955(10) 0.5797(10) 1.0082(8) 0.043(3) Uani 0.42(2) 1 d . U P A 2
H160 H -0.5265 0.5388 1.0252 0.052 Uiso 0.42(2) 1 calc R U P A 2
C161 C -0.4057(14) 0.5847(9) 1.0126(9) 0.042(3) Uani 0.42(2) 1 d . U P A 2
H161 H -0.3757 0.5481 1.0330 0.050 Uiso 0.42(2) 1 calc R U P A 2
C162 C -0.3557(12) 0.6440(9) 0.9870(8) 0.035(3) Uani 0.42(2) 1 d . U P A 2
C163 C -0.2560(12) 0.6548(9) 0.9889(9) 0.026(3) Uani 0.42(2) 1 d . U P A 2
C164 C -0.1975(14) 0.6009(9) 1.0068(10) 0.028(3) Uani 0.42(2) 1 d . U P A -2
C165 C -0.1987(11) 0.5352(9) 0.9932(8) 0.034(3) Uani 0.42(2) 1 d . U P A -2
C166 C -0.2534(13) 0.5211(9) 0.9467(9) 0.047(4) Uani 0.42(2) 1 d . U P A -2
H166 H -0.2878 0.5545 0.9255 0.056 Uiso 0.42(2) 1 calc R U P A -2
C167 C -0.2529(10) 0.4586(10) 0.9353(8) 0.040(3) Uani 0.42(2) 1 d . U P A -2
H167 H -0.2848 0.4489 0.9041 0.048 Uiso 0.42(2) 1 calc R U P A -2
C168 C -0.2048(12) 0.4072(10) 0.9697(9) 0.054(4) Uani 0.42(2) 1 d . U P A -2
H168 H -0.2102 0.3634 0.9633 0.065 Uiso 0.42(2) 1 calc R U P A -2
C169 C -0.1541(14) 0.4192(10) 1.0096(10) 0.052(4) Uani 0.42(2) 1 d . U P A -2
H169 H -0.1212 0.3848 1.0306 0.062 Uiso 0.42(2) 1 calc R U P A -2
C170 C -0.1481(14) 0.4854(10) 1.0217(9) 0.036(4) Uani 0.42(2) 1 d . U P A -2
C171 C -0.0852(12) 0.5012(8) 1.0590(8) 0.027(3) Uani 0.42(2) 1 d . U P A -2
H171 H -0.0517 0.4668 1.0795 0.033 Uiso 0.42(2) 1 calc R U P A -2
C172 C -0.0704(15) 0.5662(13) 1.0668(9) 0.024(3) Uani 0.42(2) 1 d . U P A -2
H172 H -0.0243 0.5759 1.0893 0.028 Uiso 0.42(2) 1 calc R U P A -2
C173 C -0.1268(19) 0.6174(12) 1.0397(11) 0.022(3) Uani 0.42(2) 1 d . U P A -2
S1 S 0.76004(6) 0.54410(5) 0.46229(4) 0.0475(2) Uani 1 1 d . . . . .
S2 S 0.71301(7) 0.47810(5) 0.35605(4) 0.0506(2) Uani 1 1 d . . . . .
C174 C 0.7372(2) 0.51146(18) 0.40881(17) 0.0444(8) Uani 1 1 d . . . . .
S3 S 0.47055(11) 0.91682(8) 0.68988(8) 0.0953(5) Uani 1 1 d . . . . .
S4 S 0.65371(15) 0.99651(12) 0.64712(8) 0.1234(8) Uani 1 1 d . . . . .
C175 C 0.5616(4) 0.9563(3) 0.6708(2) 0.0739(13) Uani 1 1 d . . . . .
S5 S 0.13874(17) 0.86994(9) 0.17013(9) 0.1148(6) Uani 1 1 d . . . . .
S6 S 0.23679(18) 0.96602(11) 0.22740(11) 0.1265(7) Uani 1 1 d . . . . .
C176 C 0.1880(5) 0.9193(3) 0.1953(3) 0.0923(18) Uani 1 1 d . . . . .

loop_
_atom_site_aniso_label
_atom_site_aniso_U_11
_atom_site_aniso_U_22
_atom_site_aniso_U_33
_atom_site_aniso_U_23
_atom_site_aniso_U_13
_atom_site_aniso_U_12
O6 0.0263(10) 0.0334(11) 0.0364(11) -0.0058(9) -0.0005(8) 0.0014(9)
O5 0.0291(10) 0.0230(10) 0.0382(11) -0.0002(9) -0.0006(9) -0.0061(8)
O3 0.0472(13) 0.0415(13) 0.0251(10) -0.0087(9) -0.0057(9) 0.0166(10)
O4 0.0411(12) 0.0226(10) 0.0395(12) 0.0015(9) -0.0101(10) -0.0009(9)
O10 0.0249(10) 0.0377(12) 0.0323(11) 0.0005(9) 0.0029(8) 0.0020(9)
O2 0.0765(18) 0.0335(12) 0.0285(11) 0.0010(10) 0.0039(11) -0.0160(12)
C36 0.0244(12) 0.0177(12) 0.0238(13) -0.0048(10) -0.0027(10) 0.0000(10)
O11 0.0382(12) 0.0645(16) 0.0273(11) -0.0073(11) -0.0017(10) 0.0015(11)
O8 0.0493(14) 0.0460(14) 0.0340(12) -0.0144(10) -0.0027(10) -0.0172(11)
C4 0.0201(12) 0.0189(12) 0.0234(12) -0.0062(10) 0.0006(10) -0.0025(9)
C77 0.0217(12) 0.0238(13) 0.0239(13) -0.0004(10) -0.0023(10) 0.0034(10)
C49 0.0247(12) 0.0125(11) 0.0191(11) -0.0063(9) -0.0053(9) 0.0021(9)
C16 0.0192(11) 0.0212(12) 0.0259(13) -0.0086(10) -0.0027(10) -0.0038(10)
C17 0.0201(12) 0.0223(13) 0.0229(12) -0.0047(10) 0.0001(10) -0.0041(10)
O1 0.0448(13) 0.0330(12) 0.0512(15) -0.0079(11) 0.0045(11) -0.0030(10)
C3 0.0216(12) 0.0203(13) 0.0256(13) -0.0057(10) 0.0000(10) -0.0027(10)
C26 0.0226(12) 0.0197(12) 0.0211(12) -0.0049(10) 0.0008(10) -0.0017(10)
C75 0.0270(13) 0.0251(14) 0.0260(13) -0.0016(11) 0.0006(11) -0.0006(11)
C25 0.0267(13) 0.0196(13) 0.0287(14) -0.0075(11) 0.0000(11) -0.0014(10)
C124 0.0245(13) 0.0258(14) 0.0256(13) -0.0070(11) -0.0046(10) -0.0024(10)
C38 0.0250(13) 0.0237(13) 0.0244(13) -0.0078(11) -0.0074(10) 0.0007(10)
O9 0.0497(14) 0.0635(17) 0.0370(13) -0.0244(12) 0.0075(11) -0.0023(12)
C6 0.0231(12) 0.0175(12) 0.0244(13) -0.0038(10) -0.0022(10) 0.0001(10)
C46 0.0260(13) 0.0189(12) 0.0236(13) -0.0054(10) -0.0047(10) 0.0013(10)
C76 0.0262(13) 0.0207(13) 0.0263(13) -0.0027(11) -0.0012(10) 0.0008(10)
C28 0.0266(13) 0.0226(13) 0.0226(13) -0.0087(10) 0.0008(10) 0.0003(10)
C1 0.0305(14) 0.0181(12) 0.0241(13) -0.0034(10) -0.0011(11) 0.0000(10)
C57 0.0247(13) 0.0281(14) 0.0253(13) -0.0079(11) -0.0028(10) -0.0001(11)
C114 0.0251(13) 0.0280(14) 0.0282(14) -0.0102(11) 0.0009(11) -0.0034(11)
C15 0.0199(12) 0.0271(14) 0.0263(13) -0.0121(11) -0.0028(10) -0.0013(10)
C7 0.0213(12) 0.0186(12) 0.0251(13) -0.0075(10) 0.0006(10) -0.0034(10)
C27 0.0223(12) 0.0194(12) 0.0234(13) -0.0038(10) -0.0020(10) -0.0011(10)
C18 0.0215(12) 0.0260(14) 0.0243(13) -0.0059(11) 0.0003(10) -0.0020(10)
C66 0.0233(13) 0.0276(14) 0.0328(15) 0.0022(12) -0.0057(11) -0.0017(11)
C5 0.0230(12) 0.0169(12) 0.0236(12) -0.0067(10) -0.0005(10) 0.0003(10)
C107 0.0230(13) 0.0369(16) 0.0290(14) -0.0113(12) -0.0034(11) -0.0020(11)
C37 0.0235(12) 0.0195(12) 0.0227(12) -0.0053(10) -0.0045(10) -0.0001(10)
C39 0.0288(13) 0.0192(13) 0.0286(14) -0.0085(11) -0.0041(11) -0.0022(10)
C29 0.0273(13) 0.0254(14) 0.0257(13) -0.0078(11) 0.0041(11) -0.0020(11)
C19 0.0233(13) 0.0285(14) 0.0287(14) -0.0088(11) -0.0027(11) -0.0002(11)
C55 0.0248(13) 0.0234(13) 0.0246(13) -0.0024(11) -0.0044(10) 0.0033(10)
C67 0.0212(12) 0.0239(13) 0.0275(14) -0.0025(11) -0.0015(10) 0.0009(10)
C108 0.0258(14) 0.0390(16) 0.0247(14) -0.0047(12) -0.0042(11) -0.0025(12)
C50 0.0284(13) 0.0207(13) 0.0272(13) -0.0061(11) -0.0010(11) -0.0011(11)
C126 0.0298(14) 0.0283(14) 0.0257(14) -0.0100(11) -0.0020(11) 0.0002(11)
C30 0.0237(13) 0.0220(13) 0.0336(15) -0.0075(11) -0.0014(11) -0.0021(10)
C96 0.0308(14) 0.0255(14) 0.0347(15) -0.0085(12) 0.0021(12) 0.0024(11)
C9 0.0231(13) 0.0195(13) 0.0386(16) -0.0119(11) -0.0021(11) -0.0001(10)
C88 0.0268(13) 0.0219(13) 0.0304(14) -0.0076(11) -0.0018(11) -0.0004(11)
C14 0.0248(13) 0.0315(15) 0.0298(14) -0.0114(12) -0.0017(11) -0.0014(11)
C58 0.0211(12) 0.0286(14) 0.0278(14) -0.0035(11) -0.0020(10) 0.0040(11)
C125 0.0276(13) 0.0302(14) 0.0234(13) -0.0101(11) -0.0040(11) -0.0022(11)
C2 0.0234(12) 0.0163(12) 0.0274(13) -0.0046(10) -0.0022(10) -0.0010(10)
C115 0.0240(13) 0.0319(15) 0.0358(16) -0.0085(13) -0.0034(12) -0.0046(11)
C10 0.0214(12) 0.0269(14) 0.0351(15) -0.0164(12) -0.0022(11) -0.0010(10)
C91 0.0340(15) 0.0304(15) 0.0333(16) -0.0038(13) 0.0013(12) -0.0033(12)
C35 0.0242(13) 0.0193(13) 0.0317(14) -0.0088(11) -0.0026(11) -0.0005(10)
O7 0.0392(13) 0.0422(14) 0.083(2) -0.0392(14) 0.0181(13) -0.0044(11)
C73 0.0341(15) 0.0297(15) 0.0321(15) -0.0035(12) -0.0094(12) 0.0016(12)
C13 0.0293(15) 0.0488(19) 0.0274(15) -0.0165(14) -0.0017(12) -0.0013(13)
C8 0.0248(13) 0.0196(13) 0.0308(14) -0.0064(11) -0.0019(11) -0.0003(10)
O13 0.0508(15) 0.0402(14) 0.0569(16) 0.0026(12) -0.0194(12) -0.0059(11)
C43 0.0359(15) 0.0249(14) 0.0230(13) -0.0080(11) -0.0028(11) 0.0013(11)
C59 0.0264(13) 0.0292(15) 0.0284(14) -0.0026(12) 0.0003(11) 0.0023(11)
C101 0.0342(15) 0.0293(15) 0.0296(15) -0.0048(12) 0.0020(12) -0.0009(12)
C56 0.0234(12) 0.0253(13) 0.0208(12) -0.0050(10) -0.0022(10) 0.0014(10)
C121 0.0318(15) 0.0281(15) 0.0296(14) -0.0078(12) -0.0040(12) 0.0041(12)
C31 0.0238(13) 0.0302(15) 0.0391(16) -0.0075(13) 0.0040(12) -0.0037(11)
C87 0.0244(13) 0.0245(14) 0.0272(13) -0.0052(11) -0.0007(10) -0.0017(11)
C123 0.0242(13) 0.0227(13) 0.0266(13) -0.0062(11) -0.0017(10) -0.0009(10)
C21 0.0301(15) 0.0397(17) 0.0294(15) -0.0016(13) -0.0092(12) -0.0013(13)
C79 0.0298(14) 0.0222(13) 0.0299(14) -0.0041(11) -0.0029(11) -0.0014(11)
O12 0.0534(16) 0.0595(17) 0.0486(15) 0.0212(13) -0.0066(12) -0.0020(13)
C52 0.0227(13) 0.0272(14) 0.0327(15) -0.0100(12) -0.0014(11) -0.0011(11)
C69 0.0291(14) 0.0250(14) 0.0270(14) -0.0038(11) -0.0047(11) 0.0012(11)
C24 0.0296(14) 0.0213(13) 0.0293(14) -0.0051(11) -0.0031(11) 0.0021(11)
C118 0.0381(16) 0.0303(15) 0.0302(15) -0.0006(12) 0.0032(13) 0.0073(13)
C70 0.0298(14) 0.0271(14) 0.0329(15) -0.0005(12) -0.0025(12) -0.0044(12)
C117 0.0291(14) 0.0236(14) 0.0305(14) -0.0038(11) -0.0016(11) 0.0047(11)
C34 0.0267(14) 0.0273(14) 0.0370(16) -0.0122(12) -0.0067(12) -0.0014(11)
C97 0.0281(14) 0.0275(14) 0.0264(14) -0.0072(11) -0.0026(11) -0.0014(11)
C133 0.0242(13) 0.0318(15) 0.0283(14) -0.0037(12) -0.0051(11) -0.0046(11)
C81 0.0274(14) 0.0325(16) 0.0356(16) -0.0077(13) -0.0022(12) 0.0021(12)
C54 0.0243(13) 0.0277(14) 0.0253(13) -0.0049(11) -0.0039(10) 0.0021(11)
C45 0.0344(15) 0.0217(13) 0.0219(13) -0.0006(10) -0.0010(11) -0.0005(11)
C20 0.0283(14) 0.0347(16) 0.0300(15) -0.0092(12) -0.0049(11) -0.0043(12)
C93 0.0362(16) 0.0227(14) 0.0411(17) -0.0001(12) -0.0092(13) -0.0065(12)
C78 0.0240(13) 0.0287(14) 0.0250(13) -0.0067(11) -0.0032(10) 0.0022(11)
C44 0.0448(17) 0.0251(14) 0.0200(13) -0.0049(11) -0.0013(12) 0.0018(12)
C40 0.0348(15) 0.0220(14) 0.0332(15) -0.0081(12) -0.0039(12) 0.0003(11)
O14 0.070(2) 0.073(2) 0.0566(18) 0.0037(16) -0.0194(15) 0.0217(17)
C90 0.0286(14) 0.0265(14) 0.0355(15) -0.0087(12) -0.0013(12) -0.0006(11)
C11 0.0267(14) 0.0311(15) 0.0422(17) -0.0225(13) -0.0061(12) 0.0048(12)
C80 0.0296(14) 0.0231(14) 0.0373(16) -0.0048(12) -0.0023(12) 0.0070(11)
C53 0.0274(14) 0.0285(14) 0.0272(14) -0.0051(11) -0.0026(11) 0.0016(11)
C116 0.0255(14) 0.0280(15) 0.0347(15) -0.0035(12) 0.0054(12) -0.0016(11)
C60 0.0245(13) 0.0398(17) 0.0248(14) -0.0003(12) 0.0012(11) 0.0011(12)
C68 0.0246(13) 0.0198(13) 0.0267(13) -0.0020(10) -0.0038(10) 0.0032(10)
C95 0.0320(15) 0.0258(14) 0.0391(16) -0.0088(12) -0.0011(12) 0.0056(12)
C129 0.0230(14) 0.0484(19) 0.0379(17) -0.0141(15) -0.0034(12) -0.0029(13)
C42 0.0495(18) 0.0302(15) 0.0238(14) -0.0120(12) 0.0031(13) 0.0005(13)
C71 0.0382(16) 0.0302(16) 0.0384(17) -0.0027(13) -0.0067(13) -0.0099(13)
C33 0.0277(14) 0.0308(15) 0.0482(18) -0.0175(14) -0.0085(13) -0.0034(12)
C120 0.0378(16) 0.0312(15) 0.0288(14) -0.0108(12) -0.0076(12) 0.0094(12)
C122 0.0279(13) 0.0218(13) 0.0245(13) -0.0051(10) -0.0021(10) 0.0031(10)
C127 0.0349(15) 0.0346(16) 0.0282(14) -0.0127(12) -0.0081(12) 0.0083(12)
C128 0.0270(14) 0.0491(19) 0.0355(16) -0.0189(15) -0.0078(12) 0.0070(13)
C131 0.0271(14) 0.0390(17) 0.0397(17) -0.0011(14) -0.0011(12) -0.0106(13)
C61 0.0235(13) 0.0315(15) 0.0297(14) 0.0034(12) -0.0023(11) -0.0035(11)
C32 0.0219(13) 0.0309(15) 0.0512(19) -0.0127(14) -0.0001(13) -0.0084(11)
C23 0.0236(13) 0.0283(14) 0.0273(14) -0.0052(11) -0.0020(11) -0.0015(11)
C74 0.0302(14) 0.0258(14) 0.0289(14) -0.0050(11) -0.0053(11) 0.0015(11)
C94 0.0306(14) 0.0241(14) 0.0349(15) -0.0058(12) -0.0017(12) -0.0011(11)
C132 0.0310(15) 0.0397(17) 0.0315(15) 0.0027(13) -0.0052(12) -0.0073(13)
C65 0.0384(16) 0.0295(15) 0.0281(14) -0.0022(12) -0.0027(12) -0.0043(12)
C92 0.0374(16) 0.0215(14) 0.0468(18) -0.0004(13) -0.0093(14) -0.0017(12)
C41 0.0435(17) 0.0265(15) 0.0345(16) -0.0136(13) -0.0037(13) 0.0055(13)
C47 0.0507(19) 0.0210(14) 0.0267(14) -0.0057(11) -0.0016(13) 0.0045(13)
C85 0.0287(14) 0.0292(15) 0.0410(17) -0.0066(13) -0.0045(12) -0.0032(12)
C62 0.0331(16) 0.0374(17) 0.0382(17) 0.0083(14) 0.0014(13) -0.0068(13)
C89 0.0265(13) 0.0249(14) 0.0324(15) -0.0059(12) -0.0024(11) -0.0039(11)
C100 0.0329(15) 0.0348(16) 0.0305(15) -0.0074(12) -0.0080(12) -0.0023(12)
C12 0.0307(15) 0.0461(19) 0.0366(16) -0.0268(14) -0.0067(13) 0.0062(13)
O15 0.0500(15) 0.098(2) 0.0320(13) -0.0054(14) -0.0116(11) 0.0118(15)
C130 0.0279(14) 0.0331(15) 0.0307(15) -0.0082(12) -0.0060(11) -0.0025(12)
C119 0.0479(18) 0.0358(17) 0.0239(14) -0.0046(12) -0.0020(13) 0.0135(14)
C103 0.0273(14) 0.052(2) 0.0272(15) -0.0023(14) -0.0073(12) -0.0024(13)
C63 0.056(2) 0.0303(17) 0.0397(18) 0.0051(14) -0.0029(15) -0.0107(15)
C106 0.0232(14) 0.056(2) 0.0290(15) -0.0183(14) 0.0017(11) -0.0086(13)
C104 0.0306(15) 0.058(2) 0.0279(15) -0.0041(14) -0.0092(12) 0.0000(14)
C22 0.0324(15) 0.0296(15) 0.0321(15) -0.0034(12) -0.0066(12) 0.0015(12)
C72 0.0443(18) 0.0326(16) 0.0347(16) -0.0103(13) -0.0088(14) -0.0032(13)
C86 0.0238(13) 0.0291(15) 0.0351(15) -0.0061(12) -0.0016(11) -0.0019(11)
C84 0.0274(15) 0.0351(17) 0.053(2) -0.0098(15) -0.0038(14) -0.0026(13)
C83 0.0217(14) 0.0434(19) 0.060(2) -0.0126(16) -0.0012(14) 0.0019(13)
C105 0.0246(14) 0.067(2) 0.0282(15) -0.0171(15) -0.0036(12) -0.0015(14)
C111 0.0318(16) 0.052(2) 0.0352(17) -0.0118(15) -0.0049(13) 0.0040(14)
C98 0.0343(16) 0.0337(16) 0.0412(17) -0.0143(14) 0.0079(13) -0.0108(13)
C64 0.0509(19) 0.0268(15) 0.0377(17) -0.0021(13) -0.0039(15) -0.0016(14)
C51 0.0379(17) 0.0291(16) 0.051(2) 0.0001(14) -0.0014(15) -0.0117(13)
C82 0.0279(15) 0.0336(16) 0.053(2) -0.0114(15) -0.0063(14) 0.0051(12)
C109 0.0375(17) 0.0420(18) 0.0394(18) 0.0068(15) -0.0126(14) -0.0004(14)
C112 0.0358(18) 0.085(3) 0.0355(19) -0.0095(19) -0.0094(14) 0.0054(19)
C102 0.0310(17) 0.060(2) 0.0428(19) 0.0111(17) 0.0123(14) 0.0057(16)
C48 0.066(3) 0.080(3) 0.0250(16) -0.0140(18) -0.0126(16) 0.034(2)
C99 0.081(3) 0.066(3) 0.048(2) -0.030(2) 0.004(2) -0.025(2)
C110 0.077(3) 0.043(2) 0.105(4) 0.005(2) -0.036(3) -0.014(2)
C113 0.096(4) 0.129(5) 0.033(2) -0.001(3) -0.020(2) 0.035(4)
C134 0.027(4) 0.042(6) 0.024(3) -0.011(5) -0.004(2) -0.006(5)
C135 0.028(3) 0.059(6) 0.033(4) -0.004(5) -0.010(3) 0.009(5)
C136 0.030(3) 0.074(7) 0.031(3) 0.006(5) -0.010(3) -0.004(5)
C137 0.039(4) 0.062(7) 0.032(4) -0.006(5) -0.008(3) -0.016(5)
C138 0.034(4) 0.084(7) 0.043(4) -0.012(5) -0.011(3) -0.007(5)
C139 0.043(5) 0.102(9) 0.043(5) -0.021(6) -0.003(4) -0.023(7)
C140 0.037(5) 0.085(8) 0.051(6) -0.025(6) 0.007(4) -0.009(6)
C141 0.032(4) 0.073(7) 0.040(5) -0.029(5) 0.003(3) -0.014(6)
C142 0.034(4) 0.062(6) 0.026(4) -0.012(5) -0.006(3) -0.008(5)
C143 0.033(4) 0.049(7) 0.023(3) -0.015(5) -0.004(3) 0.006(5)
C144 0.033(5) 0.040(6) 0.030(4) -0.019(5) 0.001(3) -0.007(5)
C145 0.024(4) 0.048(6) 0.028(4) -0.018(4) 0.007(3) -0.009(4)
C146 0.036(4) 0.060(6) 0.038(5) -0.031(4) 0.009(3) -0.022(4)
C147 0.044(4) 0.077(7) 0.040(5) -0.034(5) 0.003(4) -0.017(5)
C148 0.038(5) 0.055(7) 0.050(6) -0.033(5) 0.007(4) -0.018(5)
C149 0.045(5) 0.046(6) 0.043(5) -0.026(4) 0.017(4) -0.020(4)
C150 0.037(6) 0.044(7) 0.032(5) -0.020(4) 0.008(4) -0.015(5)
C151 0.045(5) 0.040(6) 0.029(5) -0.002(4) 0.013(4) -0.002(4)
C152 0.032(6) 0.051(7) 0.024(6) -0.009(5) -0.004(4) -0.014(5)
C153 0.031(5) 0.048(8) 0.028(6) -0.005(5) 0.000(4) -0.005(5)
C154 0.028(5) 0.030(8) 0.033(5) -0.019(6) -0.006(4) -0.011(7)
C155 0.047(6) 0.049(8) 0.039(6) -0.009(7) -0.010(5) -0.008(7)
C156 0.046(6) 0.059(9) 0.048(6) -0.003(7) -0.025(5) -0.002(7)
C157 0.029(5) 0.061(8) 0.026(5) -0.003(6) -0.004(4) -0.010(7)
C158 0.033(5) 0.073(9) 0.041(5) -0.010(7) -0.006(4) -0.017(7)
C159 0.029(5) 0.069(9) 0.049(7) -0.021(7) -0.008(5) -0.010(7)
C160 0.024(4) 0.075(8) 0.039(6) -0.033(6) -0.005(4) -0.005(6)
C161 0.033(5) 0.060(8) 0.038(6) -0.026(6) -0.003(4) -0.013(6)
C162 0.023(5) 0.054(7) 0.030(5) -0.013(6) -0.004(4) -0.004(6)
C163 0.021(5) 0.032(7) 0.032(5) -0.018(5) -0.007(4) -0.003(6)
C164 0.015(4) 0.045(8) 0.026(5) -0.017(6) 0.006(3) -0.001(6)
C165 0.024(5) 0.041(8) 0.040(7) -0.020(6) -0.003(4) -0.004(5)
C166 0.043(5) 0.057(8) 0.044(7) -0.024(6) 0.005(5) -0.010(6)
C167 0.038(6) 0.056(9) 0.034(7) -0.025(6) -0.009(5) 0.001(6)
C168 0.051(7) 0.059(8) 0.058(8) -0.038(6) 0.007(6) -0.013(6)
C169 0.044(6) 0.059(9) 0.057(8) -0.029(6) 0.004(5) -0.012(6)
C170 0.030(6) 0.044(8) 0.035(7) -0.021(5) 0.008(5) -0.011(5)
C171 0.031(5) 0.024(6) 0.025(6) -0.004(4) 0.002(4) -0.016(4)
C172 0.020(5) 0.039(7) 0.014(6) -0.013(5) 0.000(4) -0.010(4)
C173 0.019(5) 0.035(8) 0.014(6) -0.012(6) 0.000(4) -0.008(6)
S1 0.0442(5) 0.0510(5) 0.0444(5) -0.0084(4) 0.0018(4) -0.0053(4)
S2 0.0536(5) 0.0580(6) 0.0432(5) -0.0141(4) -0.0115(4) 0.0066(4)
C174 0.0390(18) 0.046(2) 0.0434(19) -0.0020(16) 0.0007(15) 0.0031(15)
S3 0.0728(9) 0.0878(10) 0.1035(11) 0.0149(9) 0.0100(8) 0.0154(8)
S4 0.1311(15) 0.1715(19) 0.0723(10) -0.0390(11) -0.0057(10) -0.0713(14)
C175 0.086(4) 0.074(3) 0.057(3) -0.011(2) 0.000(2) -0.002(3)
S5 0.177(2) 0.0831(11) 0.0904(11) -0.0181(9) -0.0349(12) -0.0136(12)
S6 0.1536(19) 0.1080(14) 0.1242(16) -0.0150(12) -0.0461(14) -0.0263(13)
C176 0.121(5) 0.077(4) 0.082(4) -0.010(3) -0.028(4) -0.008(3)

loop_
_atom_type_symbol
_atom_type_description
_atom_type_scat_dispersion_real
_atom_type_scat_dispersion_imag
_atom_type_scat_source
C C 0.0033 0.0016 'International Tables Vol C Tables 4.2.6.8 and 6.1.1.4'
H H 0.0000 0.0000 'International Tables Vol C Tables 4.2.6.8 and 6.1.1.4'
O O 0.0106 0.0060 'International Tables Vol C Tables 4.2.6.8 and 6.1.1.4'
S S 0.1246 0.1234 'International Tables Vol C Tables 4.2.6.8 and 6.1.1.4'

loop_
_geom_angle_atom_site_label_1
_geom_angle_atom_site_label_2
_geom_angle_atom_site_label_3
_geom_angle
_geom_angle_site_symmetry_1
_geom_angle_site_symmetry_3
_geom_angle_publ_flag
C50 O5 C51 114.1(2) . . ?
C47 O3 C48 114.8(3) . . ?
C101 O10 C102 114.8(3) . . ?
C27 C36 C37 117.1(2) . . ?
C27 C36 C35 118.6(2) . . ?
C37 C36 C35 124.2(2) . . ?
C98 O8 C99 113.8(3) . . ?
C3 C4 C26 118.9(2) . . ?
C3 C4 C5 119.1(2) . . ?
C26 C4 C5 121.8(2) . . ?
C68 C77 C76 119.8(3) . . ?
C68 C77 C55 120.6(2) . . ?
C76 C77 C55 119.3(2) . . ?
C7 C16 C15 118.9(2) . . ?
C7 C16 C17 117.6(2) . . ?
C15 C16 C17 123.3(2) . . ?
C26 C17 C18 118.6(2) . . ?
C26 C17 C16 116.9(2) . . ?
C18 C17 C16 124.5(2) . . ?
C4 C3 C7 119.0(2) . . ?
C4 C3 C2 115.9(2) . . ?
C7 C3 C2 124.4(2) . . ?
C17 C26 C25 119.5(2) . . ?
C17 C26 C4 120.4(2) . . ?
C25 C26 C4 119.9(2) . . ?
C76 C75 C74 121.3(3) . . ?
C24 C25 C26 121.6(3) . . ?
C133 C124 C123 117.8(2) . . ?
C133 C124 C125 118.5(2) . . ?
C123 C124 C125 123.4(2) . . ?
C39 C38 C43 116.8(2) . . ?
C39 C38 C37 123.1(2) . . ?
C43 C38 C37 119.7(2) . . ?
C5 C6 C46 118.7(2) . . ?
C5 C6 C1 116.0(2) . . ?
C46 C6 C1 124.6(2) . . ?
C37 C46 C45 118.3(2) . . ?
C37 C46 C6 119.8(2) . . ?
C45 C46 C6 121.5(2) . . ?
C75 C76 C77 121.1(3) . . ?
C29 C28 C27 120.6(2) . . ?
O1 C1 C6 106.3(2) . . ?
O1 C1 C47 108.3(2) . . ?
C6 C1 C47 114.6(2) . . ?
O1 C1 C2 113.0(2) . . ?
C6 C1 C2 107.9(2) . . ?
C47 C1 C2 106.9(2) . . ?
C56 C57 C97 119.7(2) . . ?
C56 C57 C52 117.1(2) . . ?
C97 C57 C52 122.6(2) . . ?
C123 C114 C115 119.4(3) . . ?
C123 C114 C107 119.3(2) . . ?
C115 C114 C107 120.7(3) . . ?
C14 C15 C10 117.0(2) . . ?
C14 C15 C16 123.5(3) . . ?
C10 C15 C16 119.0(2) . . ?
C16 C7 C3 119.6(2) . . ?
C16 C7 C8 118.4(2) . . ?
C3 C7 C8 121.6(2) . . ?
C36 C27 C5 120.6(2) . . ?
C36 C27 C28 120.1(2) . . ?
C5 C27 C28 118.9(2) . . ?
C23 C18 C19 117.5(2) . . ?
C23 C18 C17 119.1(2) . . ?
C19 C18 C17 123.3(3) . . ?
C65 C66 C61 117.1(3) . . ?
C65 C66 C67 123.4(3) . . ?
C61 C66 C67 119.2(3) . . ?
C6 C5 C27 118.4(2) . . ?
C6 C5 C4 119.8(2) . . ?
C27 C5 C4 121.5(2) . . ?
C108 C107 C114 118.6(3) . . ?
C108 C107 C106 118.8(3) . . ?
C114 C107 C106 122.4(3) . . ?
C46 C37 C36 117.1(2) . . ?
C46 C37 C38 118.5(2) . . ?
C36 C37 C38 124.1(2) . . ?
C40 C39 C38 121.5(3) . . ?
C28 C29 C30 121.2(3) . . ?
C20 C19 C18 121.4(3) . . ?
C54 C55 C77 118.7(2) . . ?
C54 C55 C56 119.7(2) . . ?
C77 C55 C56 121.2(2) . . ?
C58 C67 C68 117.2(2) . . ?
C58 C67 C66 118.6(2) . . ?
C68 C67 C66 124.0(3) . . ?
C107 C108 C133 119.4(3) . . ?
C107 C108 C103 116.3(3) . . ?
C133 C108 C103 123.8(3) . . ?
O4 C50 O5 123.7(2) . . ?
O4 C50 C2 122.8(2) . . ?
O5 C50 C2 113.5(2) . . ?
C127 C126 C125 120.9(3) . . ?
C31 C30 C35 120.3(3) . . ?
C31 C30 C29 120.2(3) . . ?
C35 C30 C29 119.4(2) . . ?
C95 C96 C97 121.5(3) . . ?
C8 C9 C10 121.5(3) . . ?
C97 C88 C87 117.6(2) . . ?
C97 C88 C89 118.7(3) . . ?
C87 C88 C89 123.7(2) . . ?
C13 C14 C15 121.6(3) . . ?
C67 C58 C54 120.4(2) . . ?
C67 C58 C59 117.9(3) . . ?
C54 C58 C59 121.4(3) . . ?
C130 C125 C126 117.3(3) . . ?
C130 C125 C124 119.8(3) . . ?
C126 C125 C124 122.3(3) . . ?
C49 C2 C3 107.6(2) . . ?
C49 C2 C50 107.8(2) . . ?
C3 C2 C50 115.2(2) . . ?
C49 C2 C1 112.6(2) . . ?
C3 C2 C1 108.7(2) . . ?
C50 C2 C1 105.2(2) . . ?
C116 C115 C114 121.5(3) . . ?
C9 C10 C11 121.2(3) . . ?
C9 C10 C15 119.2(2) . . ?
C11 C10 C15 119.3(3) . . ?
C90 C91 C92 119.1(3) . . ?
C34 C35 C30 116.9(2) . . ?
C34 C35 C36 123.6(3) . . ?
C30 C35 C36 119.2(2) . . ?
C72 C73 C74 119.6(3) . . ?
C14 C13 C12 120.8(3) . . ?
C9 C8 C7 121.3(3) . . ?
C109 O13 C110 116.1(3) . . ?
C42 C43 C38 120.2(3) . . ?
C42 C43 C44 120.7(3) . . ?
C38 C43 C44 118.8(2) . . ?
C60 C59 C58 121.9(3) . . ?
O9 C101 O10 123.6(3) . . ?
O9 C101 C53 123.8(3) . . ?
O10 C101 C53 112.5(2) . . ?
C57 C56 C78 118.5(2) . . ?
C57 C56 C55 119.1(2) . . ?
C78 C56 C55 122.3(2) . . ?
C120 C121 C122 121.7(3) . . ?
C32 C31 C30 121.1(3) . . ?
C78 C87 C88 118.2(2) . . ?
C78 C87 C86 118.1(2) . . ?
C88 C87 C86 123.6(2) . . ?
C114 C123 C124 117.3(2) . . ?
C114 C123 C122 118.2(2) . . ?
C124 C123 C122 124.3(2) . . ?
C22 C21 C20 119.6(3) . . ?
C80 C79 C78 121.8(3) . . ?
O6 C52 C57 106.2(2) . . ?
O6 C52 C98 108.9(2) . . ?
C57 C52 C98 112.9(2) . . ?
O6 C52 C53 112.3(2) . . ?
C57 C52 C53 110.3(2) . . ?
C98 C52 C53 106.2(2) . . ?
C70 C69 C74 116.9(3) . . ?
C70 C69 C68 123.9(3) . . ?
C74 C69 C68 119.0(2) . . ?
C25 C24 C23 120.6(3) . . ?
C119 C118 C117 120.6(3) . . ?
C71 C70 C69 120.9(3) . . ?
C118 C117 C122 120.0(3) . . ?
C118 C117 C116 120.5(3) . . ?
C122 C117 C116 119.3(3) . . ?
C33 C34 C35 121.3(3) . . ?
C88 C97 C57 119.8(3) . . ?
C88 C97 C96 118.2(3) . . ?
C57 C97 C96 121.8(3) . . ?
C124 C133 C132 118.5(3) . . ?
C124 C133 C108 118.8(2) . . ?
C132 C133 C108 122.1(3) . . ?
C86 C81 C82 119.8(3) . . ?
C86 C81 C80 119.3(3) . . ?
C82 C81 C80 120.8(3) . . ?
C55 C54 C58 118.5(3) . . ?
C55 C54 C53 117.5(2) . . ?
C58 C54 C53 123.6(2) . . ?
C44 C45 C46 122.0(3) . . ?
C19 C20 C21 120.4(3) . . ?
C92 C93 C94 122.7(3) . . ?
C87 C78 C79 119.5(2) . . ?
C87 C78 C56 119.7(2) . . ?
C79 C78 C56 120.6(2) . . ?
C45 C44 C43 121.2(3) . . ?
C39 C40 C41 121.0(3) . . ?
C91 C90 C89 122.1(3) . . ?
C12 C11 C10 121.0(3) . . ?
C79 C80 C81 120.5(3) . . ?
C100 C53 C54 108.2(2) . . ?
C100 C53 C101 108.1(2) . . ?
C54 C53 C101 113.8(2) . . ?
C100 C53 C52 113.0(2) . . ?
C54 C53 C52 108.5(2) . . ?
C101 C53 C52 105.4(2) . . ?
C115 C116 C117 120.8(3) . . ?
C59 C60 C61 121.4(3) . . ?
C77 C68 C67 117.6(2) . . ?
C77 C68 C69 118.5(2) . . ?
C67 C68 C69 123.7(2) . . ?
C96 C95 C94 121.3(3) . . ?
C128 C129 C130 120.8(3) . . ?
C41 C42 C43 121.6(3) . . ?
C70 C71 C72 121.4(3) . . ?
C34 C33 C32 120.7(3) . . ?
C121 C120 C119 120.7(3) . . ?
C117 C122 C121 117.0(3) . . ?
C117 C122 C123 119.7(3) . . ?
C121 C122 C123 123.1(3) . . ?
C126 C127 C128 120.5(3) . . ?
C129 C128 C127 120.3(3) . . ?
C132 C131 C130 121.4(3) . . ?
C60 C61 C66 119.2(3) . . ?
C60 C61 C62 119.2(3) . . ?
C66 C61 C62 121.4(3) . . ?
C31 C32 C33 119.3(3) . . ?
C22 C23 C18 119.7(3) . . ?
C22 C23 C24 120.5(3) . . ?
C18 C23 C24 119.6(3) . . ?
C75 C74 C73 120.3(3) . . ?
C75 C74 C69 119.1(3) . . ?
C73 C74 C69 120.5(3) . . ?
C89 C94 C93 118.5(3) . . ?
C89 C94 C95 118.8(3) . . ?
C93 C94 C95 122.4(3) . . ?
C131 C132 C133 121.8(3) . . ?
C64 C65 C66 122.0(3) . . ?
C93 C92 C91 119.9(3) . . ?
C42 C41 C40 118.8(3) . . ?
O2 C47 O3 125.1(3) . . ?
O2 C47 C1 121.5(3) . . ?
O3 C47 C1 113.4(3) . . ?
C84 C85 C86 121.6(3) . . ?
C63 C62 C61 119.0(3) . . ?
C90 C89 C94 116.8(3) . . ?
C90 C89 C88 123.8(3) . . ?
C94 C89 C88 119.2(3) . . ?
C11 C12 C13 119.9(3) . . ?
C112 O15 C113 112.6(4) . . ?
C129 C130 C131 121.3(3) . . ?
C129 C130 C125 119.9(3) . . ?
C131 C130 C125 118.3(3) . . ?
C118 C119 C120 119.7(3) . . ?
O11 C103 C108 106.1(3) . . ?
O11 C103 C109 108.7(3) . . ?
C108 C103 C109 114.2(3) . . ?
O11 C103 C104 113.3(2) . . ?
C108 C103 C104 108.2(2) . . ?
C109 C103 C104 106.6(3) . . ?
C62 C63 C64 120.0(3) . . ?
C153 C106 C105 113.7(9) . . ?
C153 C106 C107 126.5(10) . . ?
C105 C106 C107 119.2(3) . . ?
C105 C106 C173 124.6(10) . . ?
C107 C106 C173 115.7(10) . . ?
C111 C104 C105 108.7(3) . . ?
C111 C104 C112 106.9(3) . . ?
C105 C104 C112 116.8(3) . . ?
C111 C104 C103 113.3(3) . . ?
C105 C104 C103 106.4(3) . . ?
C112 C104 C103 104.8(3) . . ?
C21 C22 C23 121.1(3) . . ?
C73 C72 C71 120.1(3) . . ?
C81 C86 C85 117.0(3) . . ?
C81 C86 C87 119.7(3) . . ?
C85 C86 C87 123.1(3) . . ?
C85 C84 C83 120.3(3) . . ?
C82 C83 C84 120.2(3) . . ?
C106 C105 C134 125.4(7) . . ?
C106 C105 C154 109.8(9) . . ?
C106 C105 C104 116.4(3) . . ?
C134 C105 C104 117.1(6) . . ?
C154 C105 C104 133.4(8) . . ?
O7 C98 O8 124.7(3) . . ?
O7 C98 C52 122.5(3) . . ?
O8 C98 C52 112.7(3) . . ?
C65 C64 C63 120.2(3) . . ?
C83 C82 C81 120.5(3) . . ?
O12 C109 O13 124.9(3) . . ?
O12 C109 C103 121.4(3) . . ?
O13 C109 C103 113.7(3) . . ?
O14 C112 O15 124.6(4) . . ?
O14 C112 C104 123.8(4) . . ?
O15 C112 C104 111.6(4) . . ?
C105 C134 C143 114.9(11) . . ?
C105 C134 C135 129.0(10) . . ?
C143 C134 C135 115.8(13) . . ?
C136 C135 C134 121.9(11) . . ?
C135 C136 C137 123.0(11) . . ?
C136 C137 C142 119.2(10) . . ?
C136 C137 C138 121.6(11) . . ?
C142 C137 C138 119.0(11) . . ?
C139 C138 C137 121.9(12) . . ?
C138 C139 C140 121.6(13) . . ?
C139 C140 C141 119.2(11) . . ?
C142 C141 C140 119.2(11) . . ?
C137 C142 C141 118.8(11) . . ?
C137 C142 C143 118.2(10) . . ?
C141 C142 C143 122.7(11) . . ?
C134 C143 C144 117.0(13) . . ?
C134 C143 C142 120.6(12) . . ?
C144 C143 C142 122.2(12) . . ?
C153 C144 C143 117.7(13) . . ?
C153 C144 C145 116.6(12) . . ?
C143 C144 C145 125.6(13) . . ?
C146 C145 C150 116.6(10) . . ?
C146 C145 C144 122.8(10) . . ?
C150 C145 C144 120.1(10) . . ?
C147 C146 C145 122.3(10) . . ?
C146 C147 C148 119.4(10) . . ?
C149 C148 C147 120.0(9) . . ?
C148 C149 C150 119.1(11) . . ?
C145 C150 C149 121.8(11) . . ?
C145 C150 C151 118.0(11) . . ?
C149 C150 C151 120.0(12) . . ?
C152 C151 C150 121.2(11) . . ?
C151 C152 C153 123.8(15) . . ?
C106 C153 C144 122.9(15) . . ?
C106 C153 C152 118.2(18) . . ?
C144 C153 C152 118.8(16) . . ?
C155 C154 C163 123.2(17) . . ?
C155 C154 C105 112.5(13) . . ?
C163 C154 C105 124.2(17) . . ?
C154 C155 C156 118.8(14) . . ?
C157 C156 C155 121.8(15) . . ?
C156 C157 C162 120.0(14) . . ?
C156 C157 C158 120.4(16) . . ?
C162 C157 C158 119.6(14) . . ?
C159 C158 C157 123.3(15) . . ?
C158 C159 C160 116.1(15) . . ?
C161 C160 C159 124.0(14) . . ?
C160 C161 C162 120.4(15) . . ?
C161 C162 C157 116.1(13) . . ?
C161 C162 C163 124.9(14) . . ?
C157 C162 C163 118.8(12) . . ?
C154 C163 C164 122.3(17) . . ?
C154 C163 C162 116.0(15) . . ?
C164 C163 C162 121.3(14) . . ?
C163 C164 C173 113.6(16) . . ?
C163 C164 C165 128.3(18) . . ?
C173 C164 C165 118.0(16) . . ?
C170 C165 C164 121.5(16) . . ?
C170 C165 C166 118.9(15) . . ?
C164 C165 C166 119.6(15) . . ?
C167 C166 C165 117.9(14) . . ?
C166 C167 C168 121.1(14) . . ?
C169 C168 C167 121.6(16) . . ?
C168 C169 C170 119.9(16) . . ?
C165 C170 C171 118.8(16) . . ?
C165 C170 C169 120.3(17) . . ?
C171 C170 C169 120.7(14) . . ?
C172 C171 C170 122.6(14) . . ?
C171 C172 C173 118.4(16) . . ?
C164 C173 C172 119.4(17) . . ?
C164 C173 C106 118.4(17) . . ?
C172 C173 C106 121.7(19) . . ?
S1 C174 S2 179.0(3) . . ?
S3 C175 S4 176.4(4) . . ?
S5 C176 S6 174.6(5) . . ?

loop_
_geom_bond_atom_site_label_1
_geom_bond_atom_site_label_2
_geom_bond_distance
_geom_bond_site_symmetry_2
_geom_bond_publ_flag
O6 C52 1.417(4) . ?
O5 C50 1.329(3) . ?
O5 C51 1.456(3) . ?
O3 C47 1.323(4) . ?
O3 C48 1.455(4) . ?
O4 C50 1.210(3) . ?
O10 C101 1.339(4) . ?
O10 C102 1.447(4) . ?
O2 C47 1.208(4) . ?
C36 C27 1.401(4) . ?
C36 C37 1.454(4) . ?
C36 C35 1.461(4) . ?
O11 C103 1.433(4) . ?
O8 C98 1.339(4) . ?
O8 C99 1.451(4) . ?
C4 C3 1.374(4) . ?
C4 C26 1.437(4) . ?
C4 C5 1.480(4) . ?
C77 C68 1.405(4) . ?
C77 C76 1.431(4) . ?
C77 C55 1.439(4) . ?
C49 C2 1.473(4) . ?
C16 C7 1.425(4) . ?
C16 C15 1.451(4) . ?
C16 C17 1.460(4) . ?
C17 C26 1.412(4) . ?
C17 C18 1.455(4) . ?
O1 C1 1.447(4) . ?
C3 C7 1.434(4) . ?
C3 C2 1.525(4) . ?
C26 C25 1.432(4) . ?
C75 C76 1.356(4) . ?
C75 C74 1.418(4) . ?
C25 C24 1.351(4) . ?
C124 C133 1.412(4) . ?
C124 C123 1.442(4) . ?
C124 C125 1.452(4) . ?
C38 C39 1.417(4) . ?
C38 C43 1.421(4) . ?
C38 C37 1.457(4) . ?
O9 C101 1.202(4) . ?
C6 C5 1.370(4) . ?
C6 C46 1.437(4) . ?
C6 C1 1.530(4) . ?
C46 C37 1.422(4) . ?
C46 C45 1.434(4) . ?
C28 C29 1.354(4) . ?
C28 C27 1.442(4) . ?
C1 C47 1.538(4) . ?
C1 C2 1.610(4) . ?
C57 C56 1.374(4) . ?
C57 C97 1.429(4) . ?
C57 C52 1.525(4) . ?
C114 C123 1.419(4) . ?
C114 C115 1.435(4) . ?
C114 C107 1.437(4) . ?
C15 C14 1.419(4) . ?
C15 C10 1.428(4) . ?
C7 C8 1.438(4) . ?
C27 C5 1.438(3) . ?
C18 C23 1.416(4) . ?
C18 C19 1.416(4) . ?
C66 C65 1.404(4) . ?
C66 C61 1.416(4) . ?
C66 C67 1.458(4) . ?
C107 C108 1.367(4) . ?
C107 C106 1.492(4) . ?
C39 C40 1.378(4) . ?
C29 C30 1.431(4) . ?
C19 C20 1.381(4) . ?
C55 C54 1.376(4) . ?
C55 C56 1.485(4) . ?
C67 C58 1.418(4) . ?
C67 C68 1.453(4) . ?
C108 C133 1.439(4) . ?
C108 C103 1.525(4) . ?
C50 C2 1.534(4) . ?
C126 C127 1.381(4) . ?
C126 C125 1.427(4) . ?
C30 C31 1.410(4) . ?
C30 C35 1.416(4) . ?
C96 C95 1.346(4) . ?
C96 C97 1.443(4) . ?
C9 C8 1.361(4) . ?
C9 C10 1.412(4) . ?
C88 C97 1.419(4) . ?
C88 C87 1.446(4) . ?
C88 C89 1.448(4) . ?
C14 C13 1.369(4) . ?
C58 C54 1.438(4) . ?
C58 C59 1.440(4) . ?
C125 C130 1.421(4) . ?
C115 C116 1.347(4) . ?
C10 C11 1.427(4) . ?
C91 C90 1.371(4) . ?
C91 C92 1.413(4) . ?
C35 C34 1.414(4) . ?
O7 C98 1.194(4) . ?
C73 C72 1.364(4) . ?
C73 C74 1.425(4) . ?
C13 C12 1.397(5) . ?
O13 C109 1.325(5) . ?
O13 C110 1.454(5) . ?
C43 C42 1.406(4) . ?
C43 C44 1.424(4) . ?
C59 C60 1.347(4) . ?
C101 C53 1.538(4) . ?
C56 C78 1.445(4) . ?
C121 C120 1.367(4) . ?
C121 C122 1.428(4) . ?
C31 C32 1.367(4) . ?
C87 C78 1.415(4) . ?
C87 C86 1.457(4) . ?
C123 C122 1.445(4) . ?
C21 C22 1.378(4) . ?
C21 C20 1.392(4) . ?
C79 C80 1.361(4) . ?
C79 C78 1.428(4) . ?
O12 C109 1.212(4) . ?
C52 C98 1.548(4) . ?
C52 C53 1.604(4) . ?
C69 C70 1.420(4) . ?
C69 C74 1.425(4) . ?
C69 C68 1.461(4) . ?
C24 C23 1.432(4) . ?
C118 C119 1.381(5) . ?
C118 C117 1.416(4) . ?
C70 C71 1.366(4) . ?
C117 C122 1.423(4) . ?
C117 C116 1.431(4) . ?
C34 C33 1.385(4) . ?
C133 C132 1.431(4) . ?
C81 C86 1.417(4) . ?
C81 C82 1.420(4) . ?
C81 C80 1.427(4) . ?
C54 C53 1.529(4) . ?
C45 C44 1.353(4) . ?
C93 C92 1.313(5) . ?
C93 C94 1.419(4) . ?
C40 C41 1.402(4) . ?
O14 C112 1.183(5) . ?
C90 C89 1.412(4) . ?
C11 C12 1.358(5) . ?
C53 C100 1.525(4) . ?
C60 C61 1.411(4) . ?
C95 C94 1.425(4) . ?
C129 C128 1.358(5) . ?
C129 C130 1.417(4) . ?
C42 C41 1.367(4) . ?
C71 C72 1.400(5) . ?
C33 C32 1.396(5) . ?
C120 C119 1.401(5) . ?
C127 C128 1.401(5) . ?
C131 C132 1.349(4) . ?
C131 C130 1.418(4) . ?
C61 C62 1.417(4) . ?
C23 C22 1.411(4) . ?
C94 C89 1.414(4) . ?
C65 C64 1.376(4) . ?
C85 C84 1.376(4) . ?
C85 C86 1.418(4) . ?
C62 C63 1.389(5) . ?
O15 C112 1.317(5) . ?
O15 C113 1.474(5) . ?
C103 C109 1.527(5) . ?
C103 C104 1.627(4) . ?
C63 C64 1.409(5) . ?
C106 C153 1.36(2) . ?
C106 C105 1.371(5) . ?
C106 C173 1.56(2) . ?
C104 C111 1.511(5) . ?
C104 C105 1.528(5) . ?
C104 C112 1.560(5) . ?
C84 C83 1.389(5) . ?
C83 C82 1.370(5) . ?
C105 C134 1.404(18) . ?
C105 C154 1.52(2) . ?
C134 C143 1.423(13) . ?
C134 C135 1.429(17) . ?
C135 C136 1.352(19) . ?
C136 C137 1.385(13) . ?
C137 C142 1.392(14) . ?
C137 C138 1.415(17) . ?
C138 C139 1.342(15) . ?
C139 C140 1.349(18) . ?
C140 C141 1.449(19) . ?
C141 C142 1.418(14) . ?
C142 C143 1.471(19) . ?
C143 C144 1.450(14) . ?
C144 C153 1.40(3) . ?
C144 C145 1.481(15) . ?
C145 C146 1.400(16) . ?
C145 C150 1.415(13) . ?
C146 C147 1.389(14) . ?
C147 C148 1.429(15) . ?
C148 C149 1.377(16) . ?
C149 C150 1.423(16) . ?
C150 C151 1.428(19) . ?
C151 C152 1.29(2) . ?
C152 C153 1.44(2) . ?
C154 C155 1.38(3) . ?
C154 C163 1.396(16) . ?
C155 C156 1.43(3) . ?
C156 C157 1.361(18) . ?
C157 C162 1.427(18) . ?
C157 C158 1.44(2) . ?
C158 C159 1.304(19) . ?
C159 C160 1.44(2) . ?
C160 C161 1.35(2) . ?
C161 C162 1.415(19) . ?
C162 C163 1.49(2) . ?
C163 C164 1.437(18) . ?
C164 C173 1.44(3) . ?
C164 C165 1.45(2) . ?
C165 C170 1.381(18) . ?
C165 C166 1.48(2) . ?
C166 C167 1.36(2) . ?
C167 C168 1.439(19) . ?
C168 C169 1.31(2) . ?
C169 C170 1.45(3) . ?
C170 C171 1.42(3) . ?
C171 C172 1.41(3) . ?
C172 C173 1.44(3) . ?
S1 C174 1.554(4) . ?
S2 C174 1.556(4) . ?
S3 C175 1.535(6) . ?
S4 C175 1.561(6) . ?
S5 C176 1.500(6) . ?
S6 C176 1.549(6) . ?

loop_
_geom_torsion_atom_site_label_1
_geom_torsion_atom_site_label_2
_geom_torsion_atom_site_label_3
_geom_torsion_atom_site_label_4
_geom_torsion
_geom_torsion_site_symmetry_1
_geom_torsion_site_symmetry_2
_geom_torsion_site_symmetry_3
_geom_torsion_site_symmetry_4
_geom_torsion_publ_flag
C7 C16 C17 C26 26.0(3) . . . . ?
C15 C16 C17 C26 -149.2(2) . . . . ?
C7 C16 C17 C18 -151.4(2) . . . . ?
C15 C16 C17 C18 33.4(4) . . . . ?
C26 C4 C3 C7 24.8(4) . . . . ?
C5 C4 C3 C7 -159.8(2) . . . . ?
C26 C4 C3 C2 -164.5(2) . . . . ?
C5 C4 C3 C2 10.9(3) . . . . ?
C18 C17 C26 C25 -9.1(4) . . . . ?
C16 C17 C26 C25 173.3(2) . . . . ?
C18 C17 C26 C4 165.4(2) . . . . ?
C16 C17 C26 C4 -12.2(3) . . . . ?
C3 C4 C26 C17 -13.3(4) . . . . ?
C5 C4 C26 C17 171.4(2) . . . . ?
C3 C4 C26 C25 161.2(2) . . . . ?
C5 C4 C26 C25 -14.1(4) . . . . ?
C17 C26 C25 C24 0.9(4) . . . . ?
C4 C26 C25 C24 -173.6(3) . . . . ?
C5 C6 C46 C37 -11.3(4) . . . . ?
C1 C6 C46 C37 178.2(2) . . . . ?
C5 C6 C46 C45 161.0(3) . . . . ?
C1 C6 C46 C45 -9.5(4) . . . . ?
C74 C75 C76 C77 5.9(4) . . . . ?
C68 C77 C76 C75 -1.5(4) . . . . ?
C55 C77 C76 C75 -175.1(3) . . . . ?
C5 C6 C1 O1 -85.7(3) . . . . ?
C46 C6 C1 O1 85.0(3) . . . . ?
C5 C6 C1 C47 154.6(3) . . . . ?
C46 C6 C1 C47 -34.6(4) . . . . ?
C5 C6 C1 C2 35.7(3) . . . . ?
C46 C6 C1 C2 -153.5(2) . . . . ?
C7 C16 C15 C14 -157.7(2) . . . . ?
C17 C16 C15 C14 17.4(4) . . . . ?
C7 C16 C15 C10 14.3(4) . . . . ?
C17 C16 C15 C10 -170.6(2) . . . . ?
C15 C16 C7 C3 160.2(2) . . . . ?
C17 C16 C7 C3 -15.2(3) . . . . ?
C15 C16 C7 C8 -12.6(4) . . . . ?
C17 C16 C7 C8 172.1(2) . . . . ?
C4 C3 C7 C16 -10.4(4) . . . . ?
C2 C3 C7 C16 179.7(2) . . . . ?
C4 C3 C7 C8 162.1(2) . . . . ?
C2 C3 C7 C8 -7.8(4) . . . . ?
C37 C36 C27 C5 -12.6(4) . . . . ?
C35 C36 C27 C5 163.9(2) . . . . ?
C37 C36 C27 C28 174.5(2) . . . . ?
C35 C36 C27 C28 -9.0(4) . . . . ?
C29 C28 C27 C36 0.7(4) . . . . ?
C29 C28 C27 C5 -172.3(3) . . . . ?
C26 C17 C18 C23 11.9(4) . . . . ?
C16 C17 C18 C23 -170.7(2) . . . . ?
C26 C17 C18 C19 -163.6(2) . . . . ?
C16 C17 C18 C19 13.8(4) . . . . ?
C46 C6 C5 C27 25.9(4) . . . . ?
C1 C6 C5 C27 -162.7(2) . . . . ?
C46 C6 C5 C4 -160.2(2) . . . . ?
C1 C6 C5 C4 11.2(4) . . . . ?
C36 C27 C5 C6 -14.0(4) . . . . ?
C28 C27 C5 C6 158.9(3) . . . . ?
C36 C27 C5 C4 172.2(2) . . . . ?
C28 C27 C5 C4 -14.8(4) . . . . ?
C3 C4 C5 C6 -39.0(4) . . . . ?
C26 C4 C5 C6 136.2(3) . . . . ?
C3 C4 C5 C27 134.7(3) . . . . ?
C26 C4 C5 C27 -50.1(4) . . . . ?
C123 C114 C107 C108 -12.5(4) . . . . ?
C115 C114 C107 C108 159.4(3) . . . . ?
C123 C114 C107 C106 173.5(3) . . . . ?
C115 C114 C107 C106 -14.6(4) . . . . ?
C45 C46 C37 C36 172.2(2) . . . . ?
C6 C46 C37 C36 -15.3(4) . . . . ?
C45 C46 C37 C38 -13.7(4) . . . . ?
C6 C46 C37 C38 158.7(2) . . . . ?
C27 C36 C37 C46 26.7(4) . . . . ?
C35 C36 C37 C46 -149.6(3) . . . . ?
C27 C36 C37 C38 -147.0(3) . . . . ?
C35 C36 C37 C38 36.7(4) . . . . ?
C39 C38 C37 C46 -159.6(3) . . . . ?
C43 C38 C37 C46 12.6(4) . . . . ?
C39 C38 C37 C36 14.0(4) . . . . ?
C43 C38 C37 C36 -173.8(3) . . . . ?
C43 C38 C39 C40 3.4(4) . . . . ?
C37 C38 C39 C40 175.8(3) . . . . ?
C27 C28 C29 C30 5.3(4) . . . . ?
C23 C18 C19 C20 6.1(4) . . . . ?
C17 C18 C19 C20 -178.4(3) . . . . ?
C68 C77 C55 C54 -15.0(4) . . . . ?
C76 C77 C55 C54 158.6(3) . . . . ?
C68 C77 C55 C56 172.9(2) . . . . ?
C76 C77 C55 C56 -13.5(4) . . . . ?
C65 C66 C67 C58 -157.6(3) . . . . ?
C61 C66 C67 C58 15.4(4) . . . . ?
C65 C66 C67 C68 17.4(4) . . . . ?
C61 C66 C67 C68 -169.6(3) . . . . ?
C114 C107 C108 C133 26.3(4) . . . . ?
C106 C107 C108 C133 -159.5(3) . . . . ?
C114 C107 C108 C103 -161.3(3) . . . . ?
C106 C107 C108 C103 12.8(4) . . . . ?
C51 O5 C50 O4 3.1(4) . . . . ?
C51 O5 C50 C2 -173.7(2) . . . . ?
C28 C29 C30 C31 172.8(3) . . . . ?
C28 C29 C30 C35 -2.7(4) . . . . ?
C10 C15 C14 C13 5.2(4) . . . . ?
C16 C15 C14 C13 177.4(3) . . . . ?
C68 C67 C58 C54 -15.4(4) . . . . ?
C66 C67 C58 C54 160.0(3) . . . . ?
C68 C67 C58 C59 170.4(2) . . . . ?
C66 C67 C58 C59 -14.2(4) . . . . ?
C127 C126 C125 C130 2.5(4) . . . . ?
C127 C126 C125 C124 173.9(3) . . . . ?
C133 C124 C125 C130 13.2(4) . . . . ?
C123 C124 C125 C130 -173.0(3) . . . . ?
C133 C124 C125 C126 -158.0(3) . . . . ?
C123 C124 C125 C126 15.8(4) . . . . ?
C4 C3 C2 C49 -86.0(3) . . . . ?
C7 C3 C2 C49 84.1(3) . . . . ?
C4 C3 C2 C50 153.8(2) . . . . ?
C7 C3 C2 C50 -36.0(4) . . . . ?
C4 C3 C2 C1 36.2(3) . . . . ?
C7 C3 C2 C1 -153.7(2) . . . . ?
O4 C50 C2 C49 17.1(4) . . . . ?
O5 C50 C2 C49 -166.1(2) . . . . ?
O4 C50 C2 C3 137.2(3) . . . . ?
O5 C50 C2 C3 -46.0(3) . . . . ?
O4 C50 C2 C1 -103.2(3) . . . . ?
O5 C50 C2 C1 73.6(3) . . . . ?
O1 C1 C2 C49 177.2(2) . . . . ?
C6 C1 C2 C49 60.0(3) . . . . ?
C47 C1 C2 C49 -63.7(3) . . . . ?
O1 C1 C2 C3 58.1(3) . . . . ?
C6 C1 C2 C3 -59.1(3) . . . . ?
C47 C1 C2 C3 177.2(2) . . . . ?
O1 C1 C2 C50 -65.7(3) . . . . ?
C6 C1 C2 C50 177.1(2) . . . . ?
C47 C1 C2 C50 53.3(3) . . . . ?
C123 C114 C115 C116 4.7(4) . . . . ?
C107 C114 C115 C116 -167.1(3) . . . . ?
C8 C9 C10 C11 169.0(3) . . . . ?
C8 C9 C10 C15 -4.6(4) . . . . ?
C14 C15 C10 C9 166.7(2) . . . . ?
C16 C15 C10 C9 -5.8(4) . . . . ?
C14 C15 C10 C11 -7.0(4) . . . . ?
C16 C15 C10 C11 -179.5(2) . . . . ?
C31 C30 C35 C34 -7.5(4) . . . . ?
C29 C30 C35 C34 168.0(3) . . . . ?
C31 C30 C35 C36 178.8(3) . . . . ?
C29 C30 C35 C36 -5.8(4) . . . . ?
C27 C36 C35 C34 -161.8(3) . . . . ?
C37 C36 C35 C34 14.4(4) . . . . ?
C27 C36 C35 C30 11.5(4) . . . . ?
C37 C36 C35 C30 -172.3(3) . . . . ?
C15 C14 C13 C12 0.0(4) . . . . ?
C10 C9 C8 C7 6.4(4) . . . . ?
C16 C7 C8 C9 2.4(4) . . . . ?
C3 C7 C8 C9 -170.2(2) . . . . ?
C39 C38 C43 C42 -5.1(4) . . . . ?
C37 C38 C43 C42 -177.8(3) . . . . ?
C39 C38 C43 C44 169.7(3) . . . . ?
C37 C38 C43 C44 -3.0(4) . . . . ?
C67 C58 C59 C60 3.9(4) . . . . ?
C54 C58 C59 C60 -170.2(3) . . . . ?
C102 O10 C101 O9 -6.3(4) . . . . ?
C102 O10 C101 C53 175.0(3) . . . . ?
C97 C57 C56 C78 23.6(4) . . . . ?
C52 C57 C56 C78 -165.0(2) . . . . ?
C97 C57 C56 C55 -159.2(2) . . . . ?
C52 C57 C56 C55 12.2(4) . . . . ?
C54 C55 C56 C57 -36.4(4) . . . . ?
C77 C55 C56 C57 135.7(3) . . . . ?
C54 C55 C56 C78 140.7(3) . . . . ?
C77 C55 C56 C78 -47.2(4) . . . . ?
C35 C30 C31 C32 4.2(5) . . . . ?
C29 C30 C31 C32 -171.3(3) . . . . ?
C97 C88 C87 C78 23.8(4) . . . . ?
C89 C88 C87 C78 -153.4(3) . . . . ?
C97 C88 C87 C86 -153.1(3) . . . . ?
C89 C88 C87 C86 29.7(4) . . . . ?
C115 C114 C123 C124 173.1(3) . . . . ?
C107 C114 C123 C124 -14.9(4) . . . . ?
C115 C114 C123 C122 -11.4(4) . . . . ?
C107 C114 C123 C122 160.5(3) . . . . ?
C133 C124 C123 C114 28.5(4) . . . . ?
C125 C124 C123 C114 -145.3(3) . . . . ?
C133 C124 C123 C122 -146.6(3) . . . . ?
C125 C124 C123 C122 39.6(4) . . . . ?
C56 C57 C52 O6 -89.9(3) . . . . ?
C97 C57 C52 O6 81.2(3) . . . . ?
C56 C57 C52 C98 150.7(3) . . . . ?
C97 C57 C52 C98 -38.1(4) . . . . ?
C56 C57 C52 C53 32.1(3) . . . . ?
C97 C57 C52 C53 -156.8(3) . . . . ?
C26 C25 C24 C23 4.7(4) . . . . ?
C74 C69 C70 C71 6.3(4) . . . . ?
C68 C69 C70 C71 -178.4(3) . . . . ?
C119 C118 C117 C122 1.6(4) . . . . ?
C119 C118 C117 C116 -174.5(3) . . . . ?
C30 C35 C34 C33 4.8(4) . . . . ?
C36 C35 C34 C33 178.2(3) . . . . ?
C87 C88 C97 C57 -13.4(4) . . . . ?
C89 C88 C97 C57 164.0(3) . . . . ?
C87 C88 C97 C96 171.5(3) . . . . ?
C89 C88 C97 C96 -11.2(4) . . . . ?
C56 C57 C97 C88 -10.6(4) . . . . ?
C52 C57 C97 C88 178.5(3) . . . . ?
C56 C57 C97 C96 164.4(3) . . . . ?
C52 C57 C97 C96 -6.5(4) . . . . ?
C95 C96 C97 C88 -1.2(4) . . . . ?
C95 C96 C97 C57 -176.2(3) . . . . ?
C123 C124 C133 C132 173.5(3) . . . . ?
C125 C124 C133 C132 -12.4(4) . . . . ?
C123 C124 C133 C108 -15.3(4) . . . . ?
C125 C124 C133 C108 158.8(3) . . . . ?
C107 C108 C133 C124 -12.4(4) . . . . ?
C103 C108 C133 C124 175.9(3) . . . . ?
C107 C108 C133 C132 158.5(3) . . . . ?
C103 C108 C133 C132 -13.2(5) . . . . ?
C77 C55 C54 C58 24.1(4) . . . . ?
C56 C55 C54 C58 -163.7(2) . . . . ?
C77 C55 C54 C53 -163.3(2) . . . . ?
C56 C55 C54 C53 8.9(4) . . . . ?
C67 C58 C54 C55 -8.9(4) . . . . ?
C59 C58 C54 C55 165.1(3) . . . . ?
C67 C58 C54 C53 178.9(3) . . . . ?
C59 C58 C54 C53 -7.1(4) . . . . ?
C37 C46 C45 C44 5.6(4) . . . . ?
C6 C46 C45 C44 -166.7(3) . . . . ?
C18 C19 C20 C21 -1.5(4) . . . . ?
C22 C21 C20 C19 -3.1(4) . . . . ?
C88 C87 C78 C79 174.4(3) . . . . ?
C86 C87 C78 C79 -8.5(4) . . . . ?
C88 C87 C78 C56 -11.1(4) . . . . ?
C86 C87 C78 C56 166.0(3) . . . . ?
C80 C79 C78 C87 0.2(4) . . . . ?
C80 C79 C78 C56 -174.3(3) . . . . ?
C57 C56 C78 C87 -12.7(4) . . . . ?
C55 C56 C78 C87 170.2(2) . . . . ?
C57 C56 C78 C79 161.8(3) . . . . ?
C55 C56 C78 C79 -15.3(4) . . . . ?
C46 C45 C44 C43 4.3(5) . . . . ?
C42 C43 C44 C45 169.3(3) . . . . ?
C38 C43 C44 C45 -5.5(5) . . . . ?
C38 C39 C40 C41 0.4(4) . . . . ?
C92 C91 C90 C89 0.2(5) . . . . ?
C9 C10 C11 C12 -169.8(3) . . . . ?
C15 C10 C11 C12 3.8(4) . . . . ?
C78 C79 C80 C81 4.4(5) . . . . ?
C86 C81 C80 C79 -0.1(5) . . . . ?
C82 C81 C80 C79 175.9(3) . . . . ?
C55 C54 C53 C100 -88.4(3) . . . . ?
C58 C54 C53 C100 83.8(3) . . . . ?
C55 C54 C53 C101 151.5(3) . . . . ?
C58 C54 C53 C101 -36.3(4) . . . . ?
C55 C54 C53 C52 34.6(3) . . . . ?
C58 C54 C53 C52 -153.2(2) . . . . ?
O9 C101 C53 C100 20.5(4) . . . . ?
O10 C101 C53 C100 -160.8(2) . . . . ?
O9 C101 C53 C54 140.7(3) . . . . ?
O10 C101 C53 C54 -40.6(3) . . . . ?
O9 C101 C53 C52 -100.7(3) . . . . ?
O10 C101 C53 C52 78.1(3) . . . . ?
O6 C52 C53 C100 -176.3(2) . . . . ?
C57 C52 C53 C100 65.4(3) . . . . ?
C98 C52 C53 C100 -57.3(3) . . . . ?
O6 C52 C53 C54 63.7(3) . . . . ?
C57 C52 C53 C54 -54.6(3) . . . . ?
C98 C52 C53 C54 -177.3(2) . . . . ?
O6 C52 C53 C101 -58.5(3) . . . . ?
C57 C52 C53 C101 -176.8(2) . . . . ?
C98 C52 C53 C101 60.5(3) . . . . ?
C114 C115 C116 C117 2.8(5) . . . . ?
C118 C117 C116 C115 172.9(3) . . . . ?
C122 C117 C116 C115 -3.3(4) . . . . ?
C58 C59 C60 C61 5.7(4) . . . . ?
C76 C77 C68 C67 176.9(2) . . . . ?
C55 C77 C68 C67 -9.6(4) . . . . ?
C76 C77 C68 C69 -7.5(4) . . . . ?
C55 C77 C68 C69 166.0(2) . . . . ?
C58 C67 C68 C77 24.2(4) . . . . ?
C66 C67 C68 C77 -150.9(3) . . . . ?
C58 C67 C68 C69 -151.1(3) . . . . ?
C66 C67 C68 C69 33.8(4) . . . . ?
C70 C69 C68 C77 -163.0(3) . . . . ?
C74 C69 C68 C77 12.2(4) . . . . ?
C70 C69 C68 C67 12.3(4) . . . . ?
C74 C69 C68 C67 -172.5(3) . . . . ?
C97 C96 C95 C94 7.3(5) . . . . ?
C38 C43 C42 C41 3.2(5) . . . . ?
C44 C43 C42 C41 -171.5(3) . . . . ?
C69 C70 C71 C72 0.8(5) . . . . ?
C35 C34 C33 C32 1.4(5) . . . . ?
C122 C121 C120 C119 -0.2(5) . . . . ?
C118 C117 C122 C121 -4.6(4) . . . . ?
C116 C117 C122 C121 171.6(3) . . . . ?
C118 C117 C122 C123 -179.9(3) . . . . ?
C116 C117 C122 C123 -3.7(4) . . . . ?
C120 C121 C122 C117 4.0(4) . . . . ?
C120 C121 C122 C123 179.1(3) . . . . ?
C114 C123 C122 C117 10.9(4) . . . . ?
C124 C123 C122 C117 -174.0(3) . . . . ?
C114 C123 C122 C121 -164.0(3) . . . . ?
C124 C123 C122 C121 11.1(4) . . . . ?
C125 C126 C127 C128 1.6(4) . . . . ?
C130 C129 C128 C127 -0.5(5) . . . . ?
C126 C127 C128 C129 -2.7(5) . . . . ?
C59 C60 C61 C66 -4.6(4) . . . . ?
C59 C60 C61 C62 169.6(3) . . . . ?
C65 C66 C61 C60 167.4(3) . . . . ?
C67 C66 C61 C60 -6.0(4) . . . . ?
C65 C66 C61 C62 -6.6(4) . . . . ?
C67 C66 C61 C62 179.9(3) . . . . ?
C30 C31 C32 C33 2.2(5) . . . . ?
C34 C33 C32 C31 -5.0(5) . . . . ?
C19 C18 C23 C22 -6.2(4) . . . . ?
C17 C18 C23 C22 178.1(2) . . . . ?
C19 C18 C23 C24 169.2(2) . . . . ?
C17 C18 C23 C24 -6.6(4) . . . . ?
C25 C24 C23 C22 173.6(3) . . . . ?
C25 C24 C23 C18 -1.7(4) . . . . ?
C76 C75 C74 C73 175.5(3) . . . . ?
C76 C75 C74 C69 -0.9(4) . . . . ?
C72 C73 C74 C75 -171.6(3) . . . . ?
C72 C73 C74 C69 4.8(4) . . . . ?
C70 C69 C74 C75 167.4(3) . . . . ?
C68 C69 C74 C75 -8.1(4) . . . . ?
C70 C69 C74 C73 -9.0(4) . . . . ?
C68 C69 C74 C73 175.4(3) . . . . ?
C92 C93 C94 C89 5.7(5) . . . . ?
C92 C93 C94 C95 -167.6(3) . . . . ?
C96 C95 C94 C89 -0.6(5) . . . . ?
C96 C95 C94 C93 172.8(3) . . . . ?
C130 C131 C132 C133 6.7(5) . . . . ?
C124 C133 C132 C131 2.7(5) . . . . ?
C108 C133 C132 C131 -168.2(3) . . . . ?
C61 C66 C65 C64 4.5(5) . . . . ?
C67 C66 C65 C64 177.6(3) . . . . ?
C94 C93 C92 C91 2.6(5) . . . . ?
C90 C91 C92 C93 -5.6(5) . . . . ?
C43 C42 C41 C40 0.7(5) . . . . ?
C39 C40 C41 C42 -2.6(5) . . . . ?
C48 O3 C47 O2 -0.2(4) . . . . ?
C48 O3 C47 C1 -179.3(3) . . . . ?
O1 C1 C47 O2 18.7(4) . . . . ?
C6 C1 C47 O2 137.3(3) . . . . ?
C2 C1 C47 O2 -103.3(3) . . . . ?
O1 C1 C47 O3 -162.2(2) . . . . ?
C6 C1 C47 O3 -43.6(3) . . . . ?
C2 C1 C47 O3 75.8(3) . . . . ?
C60 C61 C62 C63 -170.7(3) . . . . ?
C66 C61 C62 C63 3.4(5) . . . . ?
C91 C90 C89 C94 7.9(4) . . . . ?
C91 C90 C89 C88 -177.5(3) . . . . ?
C93 C94 C89 C90 -10.6(4) . . . . ?
C95 C94 C89 C90 163.0(3) . . . . ?
C93 C94 C89 C88 174.5(3) . . . . ?
C95 C94 C89 C88 -11.9(4) . . . . ?
C97 C88 C89 C90 -156.8(3) . . . . ?
C87 C88 C89 C90 20.4(5) . . . . ?
C97 C88 C89 C94 17.8(4) . . . . ?
C87 C88 C89 C94 -165.1(3) . . . . ?
C10 C11 C12 C13 1.6(4) . . . . ?
C14 C13 C12 C11 -3.6(5) . . . . ?
C128 C129 C130 C131 -168.2(3) . . . . ?
C128 C129 C130 C125 4.7(5) . . . . ?
C132 C131 C130 C129 167.1(3) . . . . ?
C132 C131 C130 C125 -5.8(5) . . . . ?
C126 C125 C130 C129 -5.5(4) . . . . ?
C124 C125 C130 C129 -177.2(3) . . . . ?
C126 C125 C130 C131 167.5(3) . . . . ?
C124 C125 C130 C131 -4.2(4) . . . . ?
C117 C118 C119 C120 2.3(5) . . . . ?
C121 C120 C119 C118 -3.0(5) . . . . ?
C107 C108 C103 O11 -86.5(3) . . . . ?
C133 C108 C103 O11 85.4(4) . . . . ?
C107 C108 C103 C109 153.8(3) . . . . ?
C133 C108 C103 C109 -34.3(4) . . . . ?
C107 C108 C103 C104 35.3(4) . . . . ?
C133 C108 C103 C104 -152.7(3) . . . . ?
C61 C62 C63 C64 2.2(5) . . . . ?
C108 C107 C106 C153 131.1(12) . . . . ?
C114 C107 C106 C153 -54.9(13) . . . . ?
C108 C107 C106 C105 -39.2(4) . . . . ?
C114 C107 C106 C105 134.7(3) . . . . ?
C108 C107 C106 C173 133.2(11) . . . . ?
C114 C107 C106 C173 -52.8(11) . . . . ?
O11 C103 C104 C111 176.0(3) . . . . ?
C108 C103 C104 C111 58.7(4) . . . . ?
C109 C103 C104 C111 -64.5(3) . . . . ?
O11 C103 C104 C105 56.6(3) . . . . ?
C108 C103 C104 C105 -60.7(3) . . . . ?
C109 C103 C104 C105 176.1(3) . . . . ?
O11 C103 C104 C112 -67.7(4) . . . . ?
C108 C103 C104 C112 174.9(3) . . . . ?
C109 C103 C104 C112 51.7(3) . . . . ?
C20 C21 C22 C23 2.9(5) . . . . ?
C18 C23 C22 C21 1.8(4) . . . . ?
C24 C23 C22 C21 -173.5(3) . . . . ?
C74 C73 C72 C71 2.5(5) . . . . ?
C70 C71 C72 C73 -5.4(5) . . . . ?
C82 C81 C86 C85 -8.6(5) . . . . ?
C80 C81 C86 C85 167.5(3) . . . . ?
C82 C81 C86 C87 175.5(3) . . . . ?
C80 C81 C86 C87 -8.4(4) . . . . ?
C84 C85 C86 C81 9.0(5) . . . . ?
C84 C85 C86 C87 -175.3(3) . . . . ?
C78 C87 C86 C81 12.6(4) . . . . ?
C88 C87 C86 C81 -170.4(3) . . . . ?
C78 C87 C86 C85 -162.9(3) . . . . ?
C88 C87 C86 C85 14.0(5) . . . . ?
C86 C85 C84 C83 -3.2(5) . . . . ?
C85 C84 C83 C82 -3.3(6) . . . . ?
C153 C106 C105 C134 29.2(14) . . . . ?
C107 C106 C105 C134 -159.3(8) . . . . ?
C107 C106 C105 C154 -165.7(9) . . . . ?
C173 C106 C105 C154 22.6(15) . . . . ?
C153 C106 C105 C104 -163.4(11) . . . . ?
C107 C106 C105 C104 8.1(4) . . . . ?
C173 C106 C105 C104 -163.6(12) . . . . ?
C111 C104 C105 C106 -83.2(3) . . . . ?
C112 C104 C105 C106 155.8(3) . . . . ?
C103 C104 C105 C106 39.2(4) . . . . ?
C111 C104 C105 C134 85.3(8) . . . . ?
C112 C104 C105 C134 -35.8(8) . . . . ?
C103 C104 C105 C134 -152.4(7) . . . . ?
C111 C104 C105 C154 88.7(12) . . . . ?
C112 C104 C105 C154 -32.3(13) . . . . ?
C103 C104 C105 C154 -148.9(12) . . . . ?
C99 O8 C98 O7 -6.0(5) . . . . ?
C99 O8 C98 C52 174.4(3) . . . . ?
O6 C52 C98 O7 22.8(4) . . . . ?
C57 C52 C98 O7 140.6(3) . . . . ?
C53 C52 C98 O7 -98.3(4) . . . . ?
O6 C52 C98 O8 -157.5(2) . . . . ?
C57 C52 C98 O8 -39.7(4) . . . . ?
C53 C52 C98 O8 81.3(3) . . . . ?
C66 C65 C64 C63 0.9(5) . . . . ?
C62 C63 C64 C65 -4.4(5) . . . . ?
C84 C83 C82 C81 3.6(6) . . . . ?
C86 C81 C82 C83 2.6(5) . . . . ?
C80 C81 C82 C83 -173.5(3) . . . . ?
C110 O13 C109 O12 -1.7(5) . . . . ?
C110 O13 C109 C103 179.6(3) . . . . ?
O11 C103 C109 O12 21.1(4) . . . . ?
C108 C103 C109 O12 139.3(3) . . . . ?
C104 C103 C109 O12 -101.3(4) . . . . ?
O11 C103 C109 O13 -160.1(3) . . . . ?
C108 C103 C109 O13 -42.0(4) . . . . ?
C104 C103 C109 O13 77.4(3) . . . . ?
C113 O15 C112 O14 -1.3(6) . . . . ?
C113 O15 C112 C104 -179.4(3) . . . . ?
C111 C104 C112 O14 14.0(5) . . . . ?
C105 C104 C112 O14 136.0(4) . . . . ?
C103 C104 C112 O14 -106.5(4) . . . . ?
C111 C104 C112 O15 -167.9(3) . . . . ?
C105 C104 C112 O15 -45.9(4) . . . . ?
C103 C104 C112 O15 71.6(4) . . . . ?
C106 C105 C134 C143 -16.1(15) . . . . ?
C104 C105 C134 C143 176.6(8) . . . . ?
C106 C105 C134 C135 157.1(11) . . . . ?
C104 C105 C134 C135 -10.2(17) . . . . ?
C105 C134 C135 C136 -171.0(13) . . . . ?
C143 C134 C135 C136 2(2) . . . . ?
C134 C135 C136 C137 7(2) . . . . ?
C135 C136 C137 C142 -5.4(19) . . . . ?
C135 C136 C137 C138 170.1(12) . . . . ?
C136 C137 C138 C139 -173.3(12) . . . . ?
C142 C137 C138 C139 2.1(17) . . . . ?
C137 C138 C139 C140 2.0(19) . . . . ?
C138 C139 C140 C141 -3.1(19) . . . . ?
C139 C140 C141 C142 0.0(17) . . . . ?
C136 C137 C142 C141 170.6(11) . . . . ?
C138 C137 C142 C141 -5.0(16) . . . . ?
C136 C137 C142 C143 -4.0(16) . . . . ?
C138 C137 C142 C143 -179.6(10) . . . . ?
C140 C141 C142 C137 4.0(17) . . . . ?
C140 C141 C142 C143 178.3(11) . . . . ?
C105 C134 C143 C144 -11.9(17) . . . . ?
C135 C134 C143 C144 174.0(13) . . . . ?
C105 C134 C143 C142 162.8(11) . . . . ?
C135 C134 C143 C142 -11.3(18) . . . . ?
C137 C142 C143 C134 12.6(17) . . . . ?
C141 C142 C143 C134 -161.8(12) . . . . ?
C137 C142 C143 C144 -173.1(12) . . . . ?
C141 C142 C143 C144 12.5(18) . . . . ?
C134 C143 C144 C153 25(2) . . . . ?
C142 C143 C144 C153 -149.5(14) . . . . ?
C134 C143 C144 C145 -150.5(13) . . . . ?
C142 C143 C144 C145 35(2) . . . . ?
C153 C144 C145 C146 -157.5(13) . . . . ?
C143 C144 C145 C146 18.0(19) . . . . ?
C153 C144 C145 C150 14.3(18) . . . . ?
C143 C144 C145 C150 -170.1(13) . . . . ?
C150 C145 C146 C147 9.2(15) . . . . ?
C144 C145 C146 C147 -178.7(11) . . . . ?
C145 C146 C147 C148 -2.5(15) . . . . ?
C146 C147 C148 C149 -3.8(14) . . . . ?
C147 C148 C149 C150 2.9(15) . . . . ?
C146 C145 C150 C149 -10.0(15) . . . . ?
C144 C145 C150 C149 177.7(11) . . . . ?
C146 C145 C150 C151 164.9(11) . . . . ?
C144 C145 C150 C151 -7.5(16) . . . . ?
C148 C149 C150 C145 4.2(16) . . . . ?
C148 C149 C150 C151 -170.6(11) . . . . ?
C145 C150 C151 C152 -2.0(19) . . . . ?
C149 C150 C151 C152 173.0(14) . . . . ?
C150 C151 C152 C153 4(2) . . . . ?
C105 C106 C153 C144 -14(2) . . . . ?
C107 C106 C153 C144 175.4(12) . . . . ?
C105 C106 C153 C152 162.1(13) . . . . ?
C107 C106 C153 C152 -9(2) . . . . ?
C143 C144 C153 C106 -12(3) . . . . ?
C145 C144 C153 C106 164.0(15) . . . . ?
C143 C144 C153 C152 172.1(16) . . . . ?
C145 C144 C153 C152 -12(2) . . . . ?
C151 C152 C153 C106 -173.1(16) . . . . ?
C151 C152 C153 C144 3(3) . . . . ?
C106 C105 C154 C155 162.7(15) . . . . ?
C104 C105 C154 C155 -10(2) . . . . ?
C106 C105 C154 C163 -12(2) . . . . ?
C104 C105 C154 C163 175.4(12) . . . . ?
C163 C154 C155 C156 6(3) . . . . ?
C105 C154 C155 C156 -168.5(17) . . . . ?
C154 C155 C156 C157 3(3) . . . . ?
C155 C156 C157 C162 -3(3) . . . . ?
C155 C156 C157 C158 174.7(17) . . . . ?
C156 C157 C158 C159 -171.5(18) . . . . ?
C162 C157 C158 C159 6(2) . . . . ?
C157 C158 C159 C160 -1(2) . . . . ?
C158 C159 C160 C161 -2(2) . . . . ?
C159 C160 C161 C162 -1(2) . . . . ?
C160 C161 C162 C157 6(2) . . . . ?
C160 C161 C162 C163 -179.7(16) . . . . ?
C156 C157 C162 C161 169.1(17) . . . . ?
C158 C157 C162 C161 -8(2) . . . . ?
C156 C157 C162 C163 -6(2) . . . . ?
C158 C157 C162 C163 177.2(14) . . . . ?
C155 C154 C163 C164 173(2) . . . . ?
C105 C154 C163 C164 -13(3) . . . . ?
C155 C154 C163 C162 -14(3) . . . . ?
C105 C154 C163 C162 160.3(16) . . . . ?
C161 C162 C163 C154 -160.7(18) . . . . ?
C157 C162 C163 C154 13(2) . . . . ?
C161 C162 C163 C164 12(3) . . . . ?
C157 C162 C163 C164 -173.5(17) . . . . ?
C154 C163 C164 C173 26(3) . . . . ?
C162 C163 C164 C173 -146.5(17) . . . . ?
C154 C163 C164 C165 -150.6(19) . . . . ?
C162 C163 C164 C165 37(3) . . . . ?
C163 C164 C165 C170 -169.5(18) . . . . ?
C173 C164 C165 C170 14(2) . . . . ?
C163 C164 C165 C166 12(3) . . . . ?
C173 C164 C165 C166 -164.6(17) . . . . ?
C170 C165 C166 C167 2(2) . . . . ?
C164 C165 C166 C167 -179.9(15) . . . . ?
C165 C166 C167 C168 3(2) . . . . ?
C166 C167 C168 C169 -5(2) . . . . ?
C167 C168 C169 C170 2(3) . . . . ?
C164 C165 C170 C171 -8(2) . . . . ?
C166 C165 C170 C171 170.6(15) . . . . ?
C164 C165 C170 C169 177.0(16) . . . . ?
C166 C165 C170 C169 -5(2) . . . . ?
C168 C169 C170 C165 3(3) . . . . ?
C168 C169 C170 C171 -172.4(17) . . . . ?
C165 C170 C171 C172 -2(3) . . . . ?
C169 C170 C171 C172 173.4(18) . . . . ?
C170 C171 C172 C173 5(3) . . . . ?
C163 C164 C173 C172 172.7(19) . . . . ?
C165 C164 C173 C172 -10(3) . . . . ?
C163 C164 C173 C106 -16(2) . . . . ?
C165 C164 C173 C106 161.6(16) . . . . ?
C171 C172 C173 C164 1(3) . . . . ?
C171 C172 C173 C106 -170.2(17) . . . . ?
C105 C106 C173 C164 -10(2) . . . . ?
C107 C106 C173 C164 178.2(14) . . . . ?
C105 C106 C173 C172 161.8(14) . . . . ?
C107 C106 C173 C172 -10(2) . . . . ?
